data_7027717
loop_
_publ_author_name
'Crocker, Mark'
'Herold, Ruud H. M.'
'Orpen, A. Guy'
'Overgaag, Martijn T. A.'

_publ_section_title
;
 Synthesis and characterisation of titanium silasesquioxane complexes:
 soluble models for the active site in titanium silicate epoxidation
 catalysts&#x200A;&#x2020;
;
_journal_issue 21
_journal_name_full 'Journal of the Chemical Society, Dalton Transactions'
_journal_page_first 3791
_journal_paper_doi 10.1039/a905887g
_journal_year 1999
_chemical_formula_sum 'C97 H180 O24 Si16 Ti'
_chemical_formula_weight 2227.75
_chemical_name_systematic
; 
 ? 
;
_space_group_IT_number 2
_symmetry_cell_setting triclinic
_symmetry_space_group_name_Hall '-P 1'
_symmetry_space_group_name_H-M 'P -1'
_atom_sites_solution_hydrogens geom
_atom_sites_solution_primary direct
_atom_sites_solution_secondary difmap
_audit_creation_method SHELXL
_cell_angle_alpha 73.86(3)
_cell_angle_beta 77.13(3)
_cell_angle_gamma 87.37(3)
_cell_formula_units_Z 4
_cell_length_a 21.085(8)
_cell_length_b 22.498(8)
_cell_length_c 27.786(10)
_cell_measurement_reflns_used 27
_cell_measurement_temperature 200(2)
_cell_measurement_theta_max 15
_cell_measurement_theta_min 8.0
_cell_volume 12341(8)
_computing_structure_refinement 'SHELXL-93 (Sheldrick, 1993)'
_computing_structure_solution 'SHELXS-86 (Sheldrick, 1990)'
_diffrn_ambient_temperature 200(2)
_diffrn_measurement_device R3m
_diffrn_measurement_method 'Wyckoff w scan'
_diffrn_radiation_monochromator graphite
_diffrn_radiation_source 'fine-focus sealed tube'
_diffrn_radiation_type MoK\a
_diffrn_radiation_wavelength 0.71073
_diffrn_reflns_av_R_equivalents 0.0000
_diffrn_reflns_av_sigmaI/netI 0.0751
_diffrn_reflns_limit_h_max 22
_diffrn_reflns_limit_h_min -15
_diffrn_reflns_limit_k_max 24
_diffrn_reflns_limit_k_min -24
_diffrn_reflns_limit_l_max 29
_diffrn_reflns_limit_l_min -28
_diffrn_reflns_number 32278
_diffrn_reflns_theta_max 22.50
_diffrn_reflns_theta_min 2.02
_diffrn_standards_decay_% 0
_diffrn_standards_interval_count 97
_diffrn_standards_number 3
_exptl_absorpt_coefficient_mu 0.286
_exptl_absorpt_correction_T_max 1.00
_exptl_absorpt_correction_T_min 0.826
_exptl_absorpt_correction_type empirical
_exptl_crystal_density_diffrn 1.199
_exptl_crystal_F_000 4800
_exptl_crystal_size_max 0.8
_exptl_crystal_size_mid 0.6
_exptl_crystal_size_min 0.2
_refine_diff_density_max 1.215
_refine_diff_density_min -1.409
_refine_diff_density_rms 0.121
_refine_ls_extinction_method none
_refine_ls_goodness_of_fit_all 1.414
_refine_ls_goodness_of_fit_obs 1.695
_refine_ls_matrix_type fullcycle
_refine_ls_number_parameters 2378
_refine_ls_number_reflns 32260
_refine_ls_number_restraints 1559
_refine_ls_restrained_S_all 1.412
_refine_ls_restrained_S_obs 1.665
_refine_ls_R_factor_all 0.2097
_refine_ls_R_factor_obs 0.1342
_refine_ls_shift/esd_max 0.401
_refine_ls_shift/esd_mean 0.041
_refine_ls_structure_factor_coef Fsqd
_refine_ls_weighting_scheme
; calc 
 [1.00000+0.00000exp(0.00(sin\q/\l)^2^)]/ 
   [\s^2^(Fo^2^)+100.0000+100.0000*P+(0.0700P)^2^+0.0000sin\q/\l] 
 where P = 0.33333Fo^2^ + 0.66667Fc^2^ 
;
_refine_ls_wR_factor_all 0.3476
_refine_ls_wR_factor_obs 0.3042
_reflns_number_observed 18023
_reflns_number_total 32278
_reflns_observed_criterion >2sigma(I)
_cod_data_source_file 905887gsup1.cif
_cod_data_source_block trentunot
_cod_original_cell_volume 12341.5(78)
_cod_original_sg_symbol_H-M P-1
_cod_database_code 7027717

loop_
_symmetry_equiv_pos_as_xyz
'x, y, z'
'-x, -y, -z'

loop_
_atom_site_aniso_label
_atom_site_aniso_U_11
_atom_site_aniso_U_22
_atom_site_aniso_U_33
_atom_site_aniso_U_23
_atom_site_aniso_U_13
_atom_site_aniso_U_12
Ti1 0.0203(10) 0.0218(10) 0.0100(9) -0.0010(8) -0.0066(8) 0.0091(8)
Si1 0.036(2) 0.028(2) 0.0123(15) -0.0053(13) -0.0158(13) 0.0148(14)
Si2 0.035(2) 0.026(2) 0.017(2) 0.0011(13) -0.0064(14) 0.0182(14)
Si3 0.072(3) 0.036(2) 0.050(2) -0.001(2) 0.008(2) -0.006(2)
Si4 0.039(2) 0.026(2) 0.0076(14) 0.0023(12) -0.0061(13) 0.0039(14)
Si5 0.063(3) 0.032(2) 0.029(2) 0.000(2) -0.002(2) -0.001(2)
Si6 0.044(2) 0.045(2) 0.026(2) -0.008(2) -0.019(2) -0.002(2)
Si7 0.062(2) 0.050(2) 0.018(2) -0.010(2) -0.011(2) -0.004(2)
Si8 0.074(3) 0.126(5) 0.055(3) -0.031(3) 0.015(3) -0.032(3)
Si9 0.020(2) 0.018(2) 0.020(2) 0.0017(12) -0.0038(13) 0.0016(12)
Si10 0.0154(15) 0.023(2) 0.0125(14) -0.0022(12) -0.0036(12) 0.0009(12)
Si11 0.023(2) 0.0135(15) 0.029(2) -0.0070(13) -0.0006(13) -0.0016(12)
Si12 0.020(2) 0.022(2) 0.022(2) -0.0014(13) -0.0078(13) 0.0071(13)
Si13 0.0181(15) 0.0161(15) 0.0119(14) -0.0076(12) -0.0039(12) -0.0022(12)
Si14 0.0126(14) 0.026(2) 0.021(2) -0.0062(13) -0.0054(12) -0.0016(12)
Si15 0.0132(14) 0.026(2) 0.020(2) -0.0108(13) -0.0095(12) -0.0042(12)
Si16 0.048(2) 0.017(2) 0.036(2) -0.0080(15) -0.002(2) -0.0061(15)
O1 0.025(2) 0.026(2) 0.014(2) -0.002(2) -0.013(2) 0.006(2)
O2 0.031(4) 0.037(4) 0.020(4) -0.005(3) -0.002(3) 0.017(3)
O3 0.099(7) 0.070(6) 0.070(6) -0.010(5) 0.019(6) 0.006(6)
O4 0.034(4) 0.029(4) 0.022(4) -0.001(3) -0.014(3) 0.005(3)
O5 0.029(2) 0.026(2) 0.025(2) -0.002(2) -0.006(2) 0.004(2)
O6 0.058(5) 0.029(4) 0.027(4) 0.000(3) -0.010(4) 0.006(4)
O7 0.028(4) 0.033(4) 0.032(4) -0.017(3) -0.008(3) 0.009(3)
O8 0.059(5) 0.052(5) 0.027(4) -0.010(4) -0.007(4) -0.009(4)
O9 0.054(5) 0.038(5) 0.034(4) -0.003(4) -0.007(4) -0.013(4)
O10 0.062(6) 0.062(6) 0.057(6) 0.001(5) -0.004(5) -0.007(5)
O11 0.084(7) 0.062(6) 0.060(6) -0.008(5) -0.002(5) 0.002(5)
O12 0.065(5) 0.052(5) 0.036(5) -0.016(4) -0.022(4) -0.006(4)
O13 0.019(4) 0.040(4) 0.027(4) -0.003(3) -0.009(3) 0.001(3)
O14 0.014(3) 0.025(4) 0.008(3) -0.003(3) 0.003(3) 0.000(3)
O15 0.025(4) 0.012(3) 0.036(4) -0.013(3) 0.009(3) 0.000(3)
O16 0.029(4) 0.021(4) 0.027(4) 0.003(3) 0.000(3) 0.010(3)
O17 0.024(4) 0.029(4) 0.020(4) -0.005(3) -0.008(3) 0.006(3)
O18 0.014(2) 0.013(2) 0.007(2) 0.001(2) -0.003(2) -0.002(2)
O19 0.021(4) 0.006(3) 0.016(3) 0.008(3) -0.003(3) -0.003(3)
O20 0.026(4) 0.031(4) 0.028(4) -0.012(3) -0.016(3) 0.004(3)
O21 0.018(3) 0.024(4) 0.020(4) -0.007(3) -0.006(3) -0.007(3)
O22 0.014(3) 0.009(3) 0.027(4) -0.006(3) 0.004(3) -0.001(3)
O23 0.024(4) 0.020(4) 0.028(4) -0.005(3) -0.004(3) -0.005(3)
O24 0.020(4) 0.027(4) 0.020(4) -0.007(3) -0.012(3) -0.003(3)
C1 0.037(6) 0.031(6) 0.010(5) -0.002(4) -0.010(4) 0.016(5)
C2 0.048(7) 0.039(6) 0.042(6) -0.010(5) -0.007(5) 0.022(5)
C3 0.060(7) 0.060(8) 0.058(7) -0.012(6) -0.009(6) 0.028(6)
C4 0.084(9) 0.063(8) 0.063(8) -0.012(6) -0.022(7) 0.031(7)
C5 0.085(9) 0.059(8) 0.069(8) -0.022(7) -0.014(7) 0.018(7)
C6 0.058(7) 0.048(7) 0.047(7) -0.014(6) -0.021(6) 0.013(6)
C7 0.038(6) 0.029(6) 0.031(6) -0.006(5) -0.004(5) 0.025(5)
C8 0.043(6) 0.040(6) 0.048(7) -0.009(5) -0.013(5) 0.018(5)
C9 0.037(6) 0.049(7) 0.059(7) -0.017(6) -0.016(6) 0.019(5)
C10 0.062(8) 0.074(8) 0.068(8) -0.018(7) -0.030(7) 0.011(7)
C11 0.067(8) 0.052(7) 0.057(7) -0.008(6) -0.032(6) 0.012(6)
C12 0.052(7) 0.037(6) 0.037(6) -0.001(5) -0.016(5) 0.014(5)
C13 0.104(10) 0.096(10) 0.118(11) -0.031(8) -0.015(8) -0.023(8)
C14 0.114(11) 0.111(10) 0.102(10) -0.051(8) -0.027(8) -0.023(8)
C15 0.150(13) 0.140(12) 0.127(12) -0.055(9) -0.032(9) -0.027(9)
C16 0.228(18) 0.207(18) 0.214(18) -0.074(11) -0.037(10) -0.006(10)
C17 0.212(17) 0.205(17) 0.212(17) -0.070(10) -0.046(10) -0.013(10)
C18 0.574(62) 0.570(62) 0.572(62) -0.158(20) -0.124(17) 0.005(11)
C19 0.040(6) 0.015(5) 0.020(5) -0.004(4) -0.006(4) 0.004(4)
C20 0.043(6) 0.051(7) 0.038(6) -0.011(5) -0.002(5) 0.003(6)
C21 0.048(7) 0.071(8) 0.065(8) -0.024(6) -0.006(6) -0.003(6)
C22 0.050(7) 0.053(7) 0.052(7) -0.020(6) -0.009(6) -0.002(6)
C23 0.047(6) 0.029(6) 0.038(6) -0.009(5) -0.013(5) 0.006(5)
C24 0.032(6) 0.032(6) 0.033(6) -0.010(5) -0.012(5) 0.008(5)
C25 0.094(9) 0.068(8) 0.073(8) -0.007(7) -0.011(7) 0.004(7)
C26 0.089(9) 0.063(8) 0.070(8) -0.020(7) -0.002(7) 0.014(7)
C27 0.123(11) 0.096(10) 0.108(10) -0.028(8) 0.002(8) 0.024(8)
C28 0.175(15) 0.168(15) 0.171(15) -0.037(10) -0.033(10) 0.024(10)
C29 0.163(14) 0.139(14) 0.163(14) -0.022(9) -0.017(9) 0.014(9)
C30 0.371(37) 0.369(37) 0.371(37) -0.096(14) -0.076(13) 0.013(10)
C31 0.043(7) 0.072(8) 0.053(7) -0.001(6) -0.032(6) -0.015(6)
C35 0.061(8) 0.090(9) 0.083(9) 0.004(7) -0.037(7) 0.007(7)
C36 0.046(7) 0.058(7) 0.064(7) -0.002(6) -0.021(6) 0.005(6)
C37 0.071(8) 0.080(8) 0.041(7) -0.022(6) -0.024(6) 0.006(7)
C38 0.090(9) 0.103(10) 0.072(8) -0.044(7) -0.019(7) 0.003(8)
C39 0.129(12) 0.148(12) 0.121(11) -0.038(9) -0.028(9) 0.004(9)
C41 0.153(13) 0.179(14) 0.131(13) -0.033(9) -0.057(9) 0.015(9)
C43 0.205(21) 0.196(21) 0.175(20) -0.088(16) -0.028(16) -0.017(16)
C44 0.180(21) 0.215(22) 0.184(21) -0.010(17) -0.002(16) -0.019(17)
C45 0.143(18) 0.185(20) 0.202(20) -0.054(16) -0.028(15) -0.018(15)
C46 0.020(5) 0.020(5) 0.018(5) 0.001(4) -0.003(4) -0.005(4)
C47 0.033(6) 0.031(6) 0.032(6) -0.004(5) 0.004(5) 0.002(5)
C48 0.039(6) 0.038(6) 0.045(7) 0.000(5) 0.002(5) -0.008(5)
C49 0.032(6) 0.042(6) 0.036(6) -0.007(5) 0.003(5) -0.003(5)
C50 0.024(5) 0.036(6) 0.042(6) -0.005(5) 0.000(5) -0.004(5)
C51 0.026(6) 0.034(6) 0.038(6) -0.002(5) -0.003(5) 0.000(5)
C52 0.019(5) 0.043(6) 0.009(5) -0.001(4) 0.000(4) 0.006(5)
C53 0.025(6) 0.069(7) 0.016(5) 0.004(5) -0.007(5) 0.014(5)
C54 0.032(6) 0.098(9) 0.044(7) -0.006(6) -0.015(6) 0.022(6)
C55 0.078(9) 0.123(10) 0.082(9) -0.016(8) -0.023(7) 0.044(8)
C56 0.045(7) 0.098(9) 0.047(7) -0.013(6) -0.005(6) 0.018(7)
C57 0.033(6) 0.082(8) 0.032(6) -0.017(6) -0.008(5) 0.016(6)
C58 0.027(5) 0.008(5) 0.023(5) 0.006(4) -0.005(4) 0.002(4)
C59 0.032(6) 0.012(5) 0.029(5) -0.004(4) -0.001(5) 0.001(4)
C60 0.055(7) 0.020(6) 0.039(6) -0.003(5) -0.003(5) -0.001(5)
C61 0.047(7) 0.041(6) 0.037(6) -0.004(5) -0.005(5) 0.002(5)
C62 0.049(7) 0.034(6) 0.033(6) -0.001(5) -0.010(5) -0.004(5)
C63 0.030(6) 0.029(6) 0.027(5) -0.007(5) 0.000(5) -0.001(5)
C64 0.030(6) 0.029(6) 0.037(6) -0.008(5) -0.011(5) 0.010(5)
C65 0.050(7) 0.043(6) 0.030(6) 0.003(5) -0.012(5) 0.014(5)
C66 0.071(8) 0.046(7) 0.067(8) 0.001(6) -0.020(7) 0.030(6)
C67 0.071(8) 0.068(8) 0.077(8) -0.017(7) -0.025(7) 0.034(7)
C68 0.062(8) 0.066(8) 0.072(8) -0.023(7) -0.012(6) 0.026(6)
C69 0.044(7) 0.050(7) 0.051(7) -0.007(6) -0.004(6) 0.026(6)
C70 0.018(5) 0.017(5) 0.006(4) -0.002(4) 0.006(4) 0.000(4)
C71 0.030(6) 0.036(6) 0.015(5) 0.002(4) -0.002(4) -0.011(5)
C72 0.041(6) 0.035(6) 0.018(5) -0.004(5) 0.007(5) -0.007(5)
C73 0.032(6) 0.019(5) 0.025(5) 0.001(4) 0.012(5) -0.009(5)
C74 0.035(6) 0.028(6) 0.038(6) -0.010(5) 0.010(5) -0.025(5)
C75 0.027(5) 0.026(5) 0.025(5) -0.009(4) 0.004(4) -0.018(4)
C76 0.016(5) 0.027(5) 0.032(6) -0.013(5) -0.004(4) 0.004(4)
C77 0.028(6) 0.053(7) 0.049(7) -0.002(6) -0.009(5) 0.003(5)
C78 0.034(6) 0.067(8) 0.061(7) 0.001(6) -0.017(6) 0.013(6)
C79 0.037(7) 0.081(8) 0.072(8) -0.013(7) -0.023(6) -0.009(6)
C80 0.022(6) 0.050(7) 0.056(7) -0.015(6) -0.005(5) -0.008(5)
C81 0.021(5) 0.048(6) 0.040(6) -0.015(5) -0.007(5) -0.006(5)
C82 0.027(5) 0.035(6) 0.031(6) -0.019(5) -0.010(5) -0.013(5)
C83 0.039(6) 0.058(7) 0.045(6) -0.031(6) -0.018(5) 0.002(5)
C84 0.062(8) 0.074(8) 0.065(8) -0.037(7) -0.016(6) 0.000(6)
C85 0.076(8) 0.091(9) 0.058(8) -0.039(7) -0.013(7) -0.016(7)
C86 0.062(7) 0.074(8) 0.040(6) -0.027(6) -0.023(6) -0.016(6)
C87 0.038(6) 0.052(7) 0.022(5) -0.019(5) -0.008(5) -0.012(5)
C88 0.070(9) 0.053(8) 0.042(8) -0.018(7) -0.006(7) -0.002(7)
C89 0.056(8) 0.025(7) 0.059(8) -0.016(6) 0.011(7) -0.024(6)
C90 0.049(8) 0.019(6) 0.077(9) 0.001(6) -0.029(7) 0.000(6)
Ti2 0.048(2) 0.081(2) 0.093(2) -0.066(2) 0.029(2) -0.033(2)
Si17 0.044(2) 0.072(3) 0.072(3) -0.048(3) 0.021(2) -0.026(2)
Si18 0.066(3) 0.100(4) 0.106(4) -0.087(4) 0.044(3) -0.052(3)
Si19 0.154(6) 0.037(3) 0.179(7) -0.027(4) 0.119(6) -0.004(3)
Si20 0.035(2) 0.050(2) 0.048(2) -0.031(2) 0.007(2) -0.016(2)
Si21 0.102(4) 0.048(3) 0.144(6) -0.039(3) 0.081(4) -0.031(3)
Si22 0.080(3) 0.028(2) 0.110(4) -0.010(2) 0.051(3) 0.006(2)
Si23 0.058(3) 0.028(2) 0.061(3) -0.005(2) 0.017(2) 0.009(2)
Si24 0.191(8) 0.055(4) 0.233(9) -0.063(5) 0.133(7) -0.041(4)
Si25 0.018(2) 0.072(3) 0.156(5) -0.067(3) 0.011(3) -0.004(2)
Si26 0.048(2) 0.058(3) 0.043(2) -0.032(2) -0.002(2) -0.010(2)
Si27 0.039(2) 0.067(3) 0.073(3) -0.039(2) -0.004(2) -0.010(2)
Si28 0.021(2) 0.048(2) 0.068(3) -0.030(2) -0.004(2) 0.003(2)
Si29 0.037(2) 0.040(2) 0.058(2) -0.025(2) -0.009(2) -0.001(2)
Si30 0.019(2) 0.065(3) 0.109(4) -0.040(3) -0.007(2) 0.008(2)
Si31 0.023(2) 0.042(2) 0.056(2) -0.023(2) -0.012(2) 0.004(2)
O25 0.078(6) 0.079(6) 0.075(6) -0.051(5) 0.027(5) -0.035(5)
O26 0.099(7) 0.093(7) 0.115(8) -0.072(6) 0.020(6) -0.034(6)
O27 0.157(10) 0.118(9) 0.157(10) -0.042(8) 0.034(8) 0.001(8)
O28 0.040(5) 0.065(6) 0.055(5) -0.030(4) 0.003(4) -0.015(4)
O29 0.050(5) 0.061(6) 0.080(6) -0.039(5) 0.004(5) -0.019(4)
O30 0.117(8) 0.102(8) 0.108(8) -0.044(7) 0.013(7) -0.020(7)
O31 0.075(6) 0.069(6) 0.079(7) -0.025(6) 0.018(5) 0.005(5)
O32 0.053(5) 0.036(5) 0.044(5) -0.012(4) 0.003(4) -0.006(4)
O33 0.079(6) 0.049(5) 0.075(6) -0.018(5) 0.025(5) 0.003(5)
O34 0.123(8) 0.083(7) 0.128(8) -0.031(7) 0.037(7) -0.001(7)
O35 0.103(7) 0.064(6) 0.111(8) -0.022(6) 0.045(6) 0.009(6)
O36 0.068(6) 0.043(5) 0.081(6) -0.008(5) 0.019(5) 0.019(5)
O37 0.043(5) 0.068(6) 0.102(7) -0.036(5) -0.001(5) 0.004(5)
O38 0.051(5) 0.059(5) 0.049(5) -0.026(4) -0.004(4) -0.013(4)
O39 0.061(6) 0.095(7) 0.073(6) -0.024(6) 0.010(5) -0.013(5)
O40 0.042(5) 0.059(6) 0.099(7) -0.037(5) 0.006(5) 0.008(4)
O41 0.042(5) 0.064(6) 0.050(5) -0.023(4) -0.011(4) 0.000(4)
O42 0.069(6) 0.070(6) 0.069(6) -0.043(5) -0.011(5) -0.010(5)
O43 0.065(6) 0.102(7) 0.132(8) -0.065(7) 0.011(6) -0.016(6)
O44 0.024(4) 0.038(4) 0.049(5) -0.018(4) -0.008(4) 0.003(3)
O45 0.048(5) 0.050(5) 0.059(5) -0.027(4) -0.016(4) 0.009(4)
O46 0.041(5) 0.073(6) 0.072(6) -0.010(5) -0.006(5) 0.005(5)
O47 0.044(5) 0.047(5) 0.073(6) -0.029(5) -0.006(4) 0.002(4)
O48 0.021(4) 0.065(6) 0.073(6) -0.031(5) -0.008(4) 0.011(4)
C91 0.045(7) 0.051(7) 0.056(7) -0.028(6) 0.003(6) -0.012(6)
C92 0.049(7) 0.055(7) 0.058(7) -0.026(6) 0.009(6) -0.008(6)
C93 0.047(7) 0.056(7) 0.054(7) -0.023(6) -0.003(6) -0.003(6)
C94 0.051(7) 0.054(7) 0.048(7) -0.025(6) 0.007(6) -0.016(6)
C95 0.042(7) 0.049(7) 0.054(7) -0.017(6) -0.006(6) -0.006(6)
C96 0.051(7) 0.058(7) 0.056(7) -0.021(6) -0.009(6) -0.011(6)
C97 0.083(9) 0.085(9) 0.087(9) -0.058(7) -0.006(7) -0.036(7)
C98 0.085(10) 0.123(10) 0.116(10) -0.067(8) -0.026(8) -0.034(8)
C99 0.138(13) 0.169(13) 0.148(13) -0.070(10) -0.038(9) -0.024(9)
C100 0.093(10) 0.135(11) 0.106(10) -0.057(9) -0.022(8) -0.006(8)
C101 0.064(8) 0.087(9) 0.095(9) -0.034(8) -0.001(7) -0.016(7)
C102 0.068(8) 0.099(9) 0.088(9) -0.056(7) -0.007(7) -0.020(7)
C103 0.124(11) 0.094(10) 0.123(11) -0.027(9) 0.016(8) 0.013(9)
C104 0.194(17) 0.183(17) 0.192(17) -0.052(10) -0.024(10) 0.002(10)
C105 0.162(14) 0.147(14) 0.163(14) -0.051(10) -0.012(9) -0.003(9)
C106 0.215(18) 0.199(18) 0.208(18) -0.047(10) -0.033(10) 0.000(10)
C107 0.154(13) 0.130(13) 0.161(13) -0.043(9) -0.003(9) 0.004(9)
C108 0.134(12) 0.107(11) 0.144(12) -0.037(9) -0.001(9) 0.003(9)
C109 0.032(6) 0.055(7) 0.046(6) -0.024(5) -0.008(5) -0.016(5)
C110 0.054(7) 0.067(8) 0.060(7) -0.026(6) -0.021(6) -0.004(6)
C111 0.068(8) 0.081(9) 0.072(8) -0.029(7) -0.032(7) -0.004(7)
C112 0.058(8) 0.085(9) 0.090(9) -0.031(7) -0.029(7) -0.001(7)
C113 0.059(8) 0.081(8) 0.072(8) -0.037(7) -0.013(7) 0.006(7)
C114 0.052(7) 0.059(7) 0.056(7) -0.029(6) -0.004(6) -0.004(6)
C115 0.114(11) 0.099(10) 0.128(11) -0.045(9) -0.003(8) -0.005(8)
C116 0.116(11) 0.104(11) 0.118(11) -0.035(9) 0.011(8) 0.005(8)
C117 0.140(13) 0.129(12) 0.142(13) -0.039(9) -0.002(9) 0.003(9)
C118 0.157(14) 0.156(14) 0.167(14) -0.051(10) -0.005(9) 0.008(9)
C119 0.176(15) 0.171(15) 0.176(15) -0.062(10) -0.013(10) -0.002(10)
C120 0.146(13) 0.136(13) 0.148(13) -0.043(9) -0.001(9) -0.019(9)
C121 0.082(9) 0.060(8) 0.081(9) -0.012(7) 0.008(7) 0.021(7)
C122 0.101(10) 0.091(10) 0.116(10) -0.019(8) -0.005(8) 0.026(8)
C123 0.121(11) 0.118(11) 0.138(12) -0.015(9) -0.010(9) 0.036(9)
C124 0.097(10) 0.111(10) 0.112(10) -0.016(8) -0.009(8) 0.033(8)
C125 0.085(9) 0.086(9) 0.100(10) -0.009(8) -0.010(8) 0.014(8)
C126 0.068(8) 0.053(7) 0.068(8) -0.009(6) 0.008(6) 0.020(7)
C127 0.037(6) 0.047(7) 0.047(7) 0.002(5) -0.002(5) 0.015(5)
C128 0.049(7) 0.042(7) 0.064(8) 0.014(6) -0.002(6) 0.017(6)
C129 0.054(7) 0.067(8) 0.062(8) 0.003(6) -0.021(6) 0.019(6)
C130 0.038(6) 0.062(7) 0.043(7) -0.007(6) -0.006(5) 0.012(6)
C131 0.046(7) 0.051(7) 0.045(7) -0.016(6) -0.009(5) 0.020(6)
C132 0.043(6) 0.036(6) 0.040(6) -0.005(5) -0.009(5) 0.019(5)
C133 0.166(16) 0.049(10) 0.155(16) -0.039(11) 0.045(13) -0.016(11)
C134 0.215(23) 0.183(22) 0.229(23) -0.055(18) 0.011(17) 0.001(17)
C135 0.222(22) 0.180(21) 0.212(22) -0.083(17) 0.033(16) 0.009(17)
C136 0.052(8) 0.079(8) 0.101(9) -0.037(7) -0.017(7) 0.000(7)
C137 0.054(8) 0.057(8) 0.112(9) -0.033(7) -0.004(7) 0.003(6)
C138 0.064(8) 0.063(8) 0.106(9) -0.034(7) -0.012(7) 0.004(7)
C139 0.055(7) 0.064(8) 0.089(9) -0.042(7) -0.006(7) 0.015(6)
C140 0.054(7) 0.067(8) 0.082(8) -0.034(7) -0.012(6) 0.015(6)
C141 0.048(7) 0.078(8) 0.082(8) -0.032(7) -0.017(7) 0.005(6)
C142 0.062(7) 0.057(7) 0.045(7) -0.028(6) -0.008(6) -0.008(6)
C143 0.058(7) 0.068(8) 0.051(7) -0.023(6) -0.020(6) -0.010(6)
C144 0.075(8) 0.075(8) 0.068(8) -0.027(7) -0.027(7) 0.003(7)
C145 0.082(9) 0.081(9) 0.082(9) -0.022(7) -0.029(7) 0.018(7)
C146 0.085(9) 0.085(9) 0.097(9) -0.017(7) -0.023(8) 0.015(8)
C147 0.076(8) 0.080(9) 0.080(9) -0.027(7) -0.023(7) 0.011(7)
C148 0.126(11) 0.109(11) 0.111(11) -0.055(9) -0.011(8) -0.018(8)
C149 0.110(10) 0.095(10) 0.087(9) -0.031(8) -0.017(8) -0.023(8)
C150 0.097(10) 0.091(10) 0.099(10) -0.019(8) -0.028(8) -0.018(8)
C151 0.118(11) 0.105(10) 0.093(10) -0.035(8) -0.027(8) -0.017(8)
C152 0.263(21) 0.252(21) 0.247(20) -0.080(11) -0.054(11) -0.008(10)
C153 0.106(10) 0.105(10) 0.098(10) -0.038(8) -0.014(8) -0.021(8)
C154 0.034(6) 0.045(7) 0.056(7) -0.018(6) -0.009(5) 0.004(5)
C155 0.037(6) 0.035(6) 0.044(6) -0.023(5) -0.011(5) 0.006(5)
C156 0.033(6) 0.041(6) 0.048(6) -0.028(5) 0.000(5) -0.004(5)
C157 0.044(7) 0.054(7) 0.059(7) -0.027(6) -0.008(6) -0.003(6)
C158 0.050(7) 0.053(7) 0.071(8) -0.030(6) -0.009(6) -0.008(6)
C159 0.036(6) 0.050(7) 0.064(7) -0.025(6) -0.001(6) -0.003(5)
C160 0.044(6) 0.034(6) 0.040(6) -0.018(5) -0.009(5) 0.000(5)
C161 0.047(7) 0.060(7) 0.065(7) -0.027(6) -0.016(6) -0.001(6)
C162 0.053(7) 0.073(8) 0.065(8) -0.027(7) -0.009(6) 0.014(6)
C163 0.066(8) 0.082(9) 0.064(8) -0.015(7) -0.011(7) 0.039(7)
C164 0.096(9) 0.081(9) 0.079(9) 0.004(7) -0.011(8) 0.010(8)
C165 0.049(7) 0.048(7) 0.054(7) -0.012(6) 0.009(6) 0.012(6)
C166 0.070(9) 0.088(9) 0.112(10) -0.027(8) -0.003(7) 0.026(7)
C167 0.086(10) 0.118(11) 0.122(11) -0.011(8) -0.019(8) 0.012(8)
C168 0.090(10) 0.111(11) 0.123(11) -0.017(8) -0.034(8) -0.001(8)
C169 0.085(9) 0.105(10) 0.108(10) -0.021(8) -0.033(8) -0.004(8)
C170 0.083(9) 0.101(10) 0.093(10) -0.022(8) -0.021(8) 0.014(8)
C171 0.081(9) 0.113(11) 0.104(10) -0.020(8) -0.017(8) 0.007(8)
C172 0.040(6) 0.057(7) 0.057(7) -0.022(6) -0.017(6) 0.005(6)
C173 0.108(10) 0.097(10) 0.099(10) -0.035(8) -0.033(8) 0.013(8)
C174 0.110(10) 0.089(9) 0.088(9) -0.037(8) -0.029(8) 0.004(8)
C180 0.264(23) 0.260(23) 0.256(23) -0.066(11) -0.048(11) 0.008(10)

loop_
_atom_site_label
_atom_site_type_symbol
_atom_site_fract_x
_atom_site_fract_y
_atom_site_fract_z
_atom_site_U_iso_or_equiv
_atom_site_thermal_displace_type
_atom_site_occupancy
_atom_site_calc_flag
_atom_site_refinement_flags
_atom_site_disorder_group
Ti1 Ti 0.55609(9) 0.30826(9) 0.20156(7) 0.0178(4) Uani 1 d . .
Si1 Si 0.5039(2) 0.36357(14) 0.09211(11) 0.0243(7) Uani 1 d U .
Si2 Si 0.6377(2) 0.21547(14) 0.14257(11) 0.0282(8) Uani 1 d U .
Si3 Si 0.4167(2) 0.1268(2) 0.1318(2) 0.0582(12) Uani 1 d U .
Si4 Si 0.6340(2) 0.32037(14) 0.03856(10) 0.0256(7) Uani 1 d U .
Si5 Si 0.5670(2) 0.1217(2) 0.10533(14) 0.0445(9) Uani 1 d U .
Si6 Si 0.4334(2) 0.2640(2) 0.06112(13) 0.0369(8) Uani 1 d U .
Si7 Si 0.5667(2) 0.2268(2) 0.00330(13) 0.0426(9) Uani 1 d U .
Si8 Si 0.3308(3) 0.1222(3) 0.2384(2) 0.087(2) Uani 1 d DU .
Si9 Si 0.64946(14) 0.38694(13) 0.24287(11) 0.0206(7) Uani 1 d U .
Si10 Si 0.45511(13) 0.30889(13) 0.31119(10) 0.0174(6) Uani 1 d U .
Si11 Si 0.61506(14) 0.15893(13) 0.39338(12) 0.0224(7) Uani 1 d U .
Si12 Si 0.53294(14) 0.42604(14) 0.31349(11) 0.0222(7) Uani 1 d U .
Si13 Si 0.48832(13) 0.23229(12) 0.41545(10) 0.0144(6) Uani 1 d U .
Si14 Si 0.68220(13) 0.29071(14) 0.34286(11) 0.0197(6) Uani 1 d U .
Si15 Si 0.57568(13) 0.34580(14) 0.41100(11) 0.0180(6) Uani 1 d U .
Si16 Si 0.5700(2) 0.06443(15) 0.34528(13) 0.0345(8) Uani 1 d DU .
O1 O 0.5160(3) 0.3468(3) 0.1514(2) 0.021(2) Uani 1 d U .
O2 O 0.5927(4) 0.2393(4) 0.1889(3) 0.031(2) Uani 1 d U .
O3 O 0.3746(6) 0.1089(5) 0.1904(4) 0.088(4) Uani 1 d U .
O4 O 0.5722(4) 0.3637(3) 0.0518(3) 0.029(2) Uani 1 d U .
O5 O 0.6467(3) 0.2727(3) 0.0914(3) 0.028(2) Uani 1 d U .
O6 O 0.6018(4) 0.1584(4) 0.1350(3) 0.040(2) Uani 1 d U .
O7 O 0.4567(4) 0.3107(3) 0.0888(3) 0.029(2) Uani 1 d U .
O8 O 0.6176(4) 0.2798(4) 0.0033(3) 0.046(2) Uani 1 d U .
O9 O 0.5753(4) 0.1629(4) 0.0454(3) 0.043(2) Uani 1 d U .
O10 O 0.4919(5) 0.1132(5) 0.1319(4) 0.065(3) Uani 1 d U .
O11 O 0.4107(6) 0.1993(5) 0.1060(4) 0.073(3) Uani 1 d U .
O12 O 0.4934(5) 0.2512(4) 0.0175(3) 0.048(2) Uani 1 d U .
O13 O 0.6173(3) 0.3585(4) 0.2056(3) 0.029(2) Uani 1 d U .
O14 O 0.4974(3) 0.2900(3) 0.2611(2) 0.0168(15) Uani 1 d U .
O15 O 0.6176(3) 0.1090(3) 0.3611(3) 0.026(2) Uani 1 d U .
O16 O 0.5962(4) 0.4316(3) 0.2673(3) 0.029(2) Uani 1 d U .
O17 O 0.4833(3) 0.3740(3) 0.3120(3) 0.024(2) Uani 1 d U .
O18 O 0.4643(3) 0.2546(3) 0.3618(2) 0.0118(14) Uani 1 d U .
O19 O 0.6629(3) 0.3292(3) 0.2896(2) 0.0168(15) Uani 1 d U .
O20 O 0.5552(3) 0.4045(3) 0.3683(3) 0.026(2) Uani 1 d U .
O21 O 0.5233(3) 0.2900(3) 0.4244(2) 0.020(2) Uani 1 d U .
O22 O 0.5393(3) 0.1757(3) 0.4120(3) 0.018(2) Uani 1 d U .
O23 O 0.6544(3) 0.2211(3) 0.3561(3) 0.024(2) Uani 1 d U .
O24 O 0.6474(3) 0.3224(3) 0.3885(3) 0.021(2) Uani 1 d U .
C1 C 0.4655(5) 0.4414(5) 0.0793(4) 0.027(3) Uani 1 d U .
H1A H 0.4645(5) 0.4544(5) 0.0435(4) 0.080 Uiso 1 d R .
C2 C 0.3956(6) 0.4380(6) 0.1105(5) 0.044(3) Uani 1 d U .
H2A H 0.3943(6) 0.4192(6) 0.1462(5) 0.080 Uiso 1 d R .
H2B H 0.3713(6) 0.4126(6) 0.0981(5) 0.080 Uiso 1 d R .
C3 C 0.3652(7) 0.5027(7) 0.0991(6) 0.062(4) Uani 1 d U .
H3A H 0.3233(7) 0.5018(7) 0.1217(6) 0.080 Uiso 1 d R .
H3B H 0.3591(7) 0.5168(7) 0.0645(6) 0.080 Uiso 1 d R .
C4 C 0.4019(8) 0.5481(8) 0.1106(6) 0.071(5) Uani 1 d U .
H4A H 0.4013(8) 0.5380(8) 0.1466(6) 0.080 Uiso 1 d R .
H4B H 0.3832(8) 0.5883(8) 0.1013(6) 0.080 Uiso 1 d R .
C5 C 0.4696(8) 0.5532(7) 0.0804(6) 0.071(5) Uani 1 d U .
H5A H 0.4926(8) 0.5816(7) 0.0909(6) 0.080 Uiso 1 d R .
H5B H 0.4708(8) 0.5702(7) 0.0444(6) 0.080 Uiso 1 d R .
C6 C 0.5048(7) 0.4896(6) 0.0891(5) 0.050(4) Uani 1 d U .
H6A H 0.5471(7) 0.4953(6) 0.0666(5) 0.080 Uiso 1 d R .
H6B H 0.5103(7) 0.4753(6) 0.1238(5) 0.080 Uiso 1 d R .
C7 C 0.7178(6) 0.1943(5) 0.1582(4) 0.035(3) Uani 1 d U .
H7A H 0.7446(6) 0.1822(5) 0.1299(4) 0.080 Uiso 1 d R .
C8 C 0.7520(6) 0.2463(6) 0.1656(5) 0.044(3) Uani 1 d U .
H8A H 0.7238(6) 0.2621(6) 0.1913(5) 0.080 Uiso 1 d R .
H8B H 0.7590(6) 0.2788(6) 0.1340(5) 0.080 Uiso 1 d R .
C9 C 0.8170(6) 0.2300(6) 0.1811(5) 0.048(3) Uani 1 d U .
H9A H 0.8343(6) 0.2663(6) 0.1856(5) 0.080 Uiso 1 d R .
H9B H 0.8475(6) 0.2173(6) 0.1546(5) 0.080 Uiso 1 d R .
C10 C 0.8080(8) 0.1753(7) 0.2289(6) 0.066(4) Uani 1 d U .
H10A H 0.7768(8) 0.1871(7) 0.2554(6) 0.080 Uiso 1 d R .
H10B H 0.8481(8) 0.1656(7) 0.2400(6) 0.080 Uiso 1 d R .
C11 C 0.7794(7) 0.1216(7) 0.2201(6) 0.057(4) Uani 1 d U .
H11A H 0.7769(7) 0.0856(7) 0.2489(6) 0.080 Uiso 1 d R .
H11B H 0.8087(7) 0.1132(7) 0.1910(6) 0.080 Uiso 1 d R .
C12 C 0.7103(6) 0.1374(6) 0.2064(5) 0.043(3) Uani 1 d U .
H12A H 0.6935(6) 0.1029(6) 0.1987(5) 0.080 Uiso 1 d R .
H12B H 0.6806(6) 0.1458(6) 0.2352(5) 0.080 Uiso 1 d R .
C13 C 0.3829(11) 0.0837(10) 0.0933(8) 0.107(7) Uani 1 d DU .
H13A H 0.3386(11) 0.0953(10) 0.0929(8) 0.080 Uiso 1 d R .
C14 C 0.4197(11) 0.0919(10) 0.0394(8) 0.103(7) Uani 1 d DU .
C15 C 0.3911(13) 0.0613(13) 0.0069(10) 0.134(9) Uani 1 d DU .
C16 C 0.3717(20) -0.0010(18) 0.0358(15) 0.215(16) Uani 1 d DU .
C17 C 0.3123(19) 0.0087(18) 0.0774(16) 0.207(15) Uani 1 d DU .
C18 C 0.3622(45) 0.0169(27) 0.1122(33) 0.572(61) Uani 1 d DU .
C19 C 0.7061(5) 0.3696(5) 0.0048(4) 0.025(3) Uani 1 d U .
H19A H 0.6989(5) 0.3921(5) -0.0283(4) 0.080 Uiso 1 d R .
C20 C 0.7698(6) 0.3348(6) -0.0039(5) 0.046(3) Uani 1 d U .
H20A H 0.7652(6) 0.3069(6) -0.0236(5) 0.080 Uiso 1 d R .
H20B H 0.7765(6) 0.3105(6) 0.0289(5) 0.080 Uiso 1 d R .
C21 C 0.8275(7) 0.3777(7) -0.0316(6) 0.061(4) Uani 1 d U .
H21A H 0.8235(7) 0.3986(7) -0.0659(6) 0.080 Uiso 1 d R .
H21B H 0.8660(7) 0.3532(7) -0.0336(6) 0.080 Uiso 1 d R .
C22 C 0.8338(7) 0.4255(7) -0.0020(5) 0.051(4) Uani 1 d U .
H22A H 0.8672(7) 0.4554(7) -0.0224(5) 0.080 Uiso 1 d R .
H22B H 0.8462(7) 0.4052(7) 0.0297(5) 0.080 Uiso 1 d R .
C23 C 0.7715(6) 0.4617(5) 0.0070(5) 0.037(3) Uani 1 d U .
H23A H 0.7632(6) 0.4876(5) -0.0248(5) 0.080 Uiso 1 d R .
H23B H 0.7757(6) 0.4881(5) 0.0280(5) 0.080 Uiso 1 d R .
C24 C 0.7147(6) 0.4200(5) 0.0342(4) 0.031(3) Uani 1 d U .
H24A H 0.7204(6) 0.3978(5) 0.0678(4) 0.080 Uiso 1 d R .
H24B H 0.6760(6) 0.4439(5) 0.0383(4) 0.080 Uiso 1 d R .
C25 C 0.6057(9) 0.0468(8) 0.1091(7) 0.082(5) Uani 1 d DU .
H25A H 0.5878(9) 0.0266(8) 0.0888(7) 0.080 Uiso 1 d R .
C26 C 0.6752(8) 0.0464(8) 0.0917(7) 0.077(5) Uani 1 d DU .
H26A H 0.6932(8) 0.0639(8) 0.1136(7) 0.080 Uiso 1 d R .
H26B H 0.6871(8) 0.0730(8) 0.0573(7) 0.080 Uiso 1 d R .
C27 C 0.7007(12) -0.0190(9) 0.0974(8) 0.114(7) Uani 1 d DU .
H27A H 0.7464(12) -0.0167(9) 0.0823(8) 0.080 Uiso 1 d R .
H27B H 0.6788(12) -0.0402(9) 0.0799(8) 0.080 Uiso 1 d R .
C28 C 0.6916(14) -0.0603(15) 0.1492(11) 0.175(12) Uani 1 d DU .
H28A H 0.6946(14) -0.0329(15) 0.1697(11) 0.080 Uiso 1 d R .
H28B H 0.7170(14) -0.0966(15) 0.1582(11) 0.080 Uiso 1 d R .
C29 C 0.6202(13) -0.0647(13) 0.1639(12) 0.162(11) Uani 1 d DU .
H29A H 0.5989(13) -0.0956(13) 0.1940(12) 0.080 Uiso 1 d R .
H29B H 0.6171(13) -0.0757(13) 0.1335(12) 0.080 Uiso 1 d R .
C30 C 0.5765(24) -0.0058(18) 0.1506(17) 0.373(36) Uani 1 d DU .
H30A H 0.5302(24) -0.0055(18) 0.1631(17) 0.080 Uiso 1 d R .
H30B H 0.5975(24) 0.0111(18) 0.1712(17) 0.080 Uiso 1 d R .
C31 C 0.3624(7) 0.2951(7) 0.0359(5) 0.055(4) Uani 1 d U .
C32 C 0.3045(11) 0.2846(10) 0.0747(8) 0.050(6) Uiso 0.63(2) d P 1
C33 C 0.2405(12) 0.3064(12) 0.0548(10) 0.064(7) Uiso 0.63(2) d P 1
C34 C 0.2557(12) 0.3743(11) 0.0222(9) 0.058(7) Uiso 0.63(2) d P 1
C32A C 0.3159(19) 0.2587(18) 0.0171(15) 0.057(11) Uiso 0.37(2) d P 2
C33A C 0.2538(21) 0.2918(20) 0.0062(17) 0.067(13) Uiso 0.37(2) d P 2
C34A C 0.2709(23) 0.3551(22) -0.0319(18) 0.074(14) Uiso 0.37(2) d P 2
C35 C 0.3134(8) 0.3883(9) -0.0208(7) 0.081(5) Uani 1 d U .
C36 C 0.3756(7) 0.3619(7) -0.0012(6) 0.058(4) Uani 1 d U .
C37 C 0.5829(8) 0.2100(8) -0.0604(5) 0.061(4) Uani 1 d DU .
C38 C 0.6456(9) 0.1884(9) -0.0771(7) 0.084(5) Uani 1 d DU .
C39 C 0.6571(13) 0.1794(12) -0.1330(9) 0.133(9) Uani 1 d DU .
C40 C 0.6314(15) 0.2352(14) -0.1668(12) 0.071(11) Uiso 0.53(3) d PD 1
C40A C 0.6060(18) 0.1650(17) -0.1505(14) 0.072(12) Uiso 0.47(3) d P 2
C41 C 0.5624(14) 0.2201(14) -0.1479(10) 0.153(10) Uani 1 d DU .
C42 C 0.5646(13) 0.2600(11) -0.1023(9) 0.050(8) Uiso 0.53(3) d PD 1
C42A C 0.5316(18) 0.1946(17) -0.0758(14) 0.075(12) Uiso 0.47(3) d P 2
C43 C 0.3519(15) 0.1964(13) 0.2402(12) 0.186(13) Uani 1 d DU .
H43A H 0.3389(15) 0.2262(13) 0.2122(12) 0.080 Uiso 1 d R .
H43B H 0.3283(15) 0.2028(13) 0.2721(12) 0.080 Uiso 1 d R .
H43C H 0.3977(15) 0.2012(13) 0.2375(12) 0.080 Uiso 1 d R .
C44 C 0.3387(15) 0.0624(14) 0.3010(11) 0.208(15) Uani 1 d DU .
H44A H 0.3829(15) 0.0699(14) 0.3018(11) 0.080 Uiso 1 d R .
H44B H 0.3106(15) 0.0638(14) 0.3329(11) 0.080 Uiso 1 d R .
H44C H 0.3352(15) 0.0223(14) 0.2958(11) 0.080 Uiso 1 d R .
C45 C 0.2482(12) 0.1030(14) 0.2338(12) 0.178(12) Uani 1 d DU .
H45A H 0.2377(12) 0.1350(14) 0.2058(12) 0.080 Uiso 1 d R .
H45B H 0.2436(12) 0.0634(14) 0.2281(12) 0.080 Uiso 1 d R .
H45C H 0.2191(12) 0.1048(14) 0.2653(12) 0.080 Uiso 1 d R .
C46 C 0.7253(5) 0.4307(5) 0.2083(4) 0.021(2) Uani 1 d U .
H46A H 0.7386(5) 0.4481(5) 0.2324(4) 0.080 Uiso 1 d R .
C47 C 0.7207(6) 0.4856(5) 0.1611(4) 0.035(3) Uani 1 d U .
H47A H 0.6883(6) 0.5141(5) 0.1705(4) 0.080 Uiso 1 d R .
H47B H 0.7082(6) 0.4699(5) 0.1358(4) 0.080 Uiso 1 d R .
C48 C 0.7863(6) 0.5205(6) 0.1385(5) 0.044(3) Uani 1 d U .
H48A H 0.7963(6) 0.5396(6) 0.1628(5) 0.080 Uiso 1 d R .
H48B H 0.7828(6) 0.5527(6) 0.1082(5) 0.080 Uiso 1 d R .
C49 C 0.8412(6) 0.4801(6) 0.1240(5) 0.039(3) Uani 1 d U .
H49A H 0.8813(6) 0.5035(6) 0.1117(5) 0.080 Uiso 1 d R .
H49B H 0.8340(6) 0.4640(6) 0.0970(5) 0.080 Uiso 1 d R .
C50 C 0.8462(5) 0.4241(6) 0.1708(5) 0.036(3) Uani 1 d U .
H50A H 0.8569(5) 0.4401(6) 0.1968(5) 0.080 Uiso 1 d R .
H50B H 0.8804(5) 0.3971(6) 0.1614(5) 0.080 Uiso 1 d R .
C51 C 0.7813(5) 0.3878(5) 0.1927(5) 0.035(3) Uani 1 d U .
H51A H 0.7709(5) 0.3714(5) 0.1669(5) 0.080 Uiso 1 d R .
H51B H 0.7855(5) 0.3537(5) 0.2215(5) 0.080 Uiso 1 d R .
C52 C 0.3685(5) 0.3143(5) 0.3097(4) 0.026(3) Uani 1 d U .
H52A H 0.3519(5) 0.2740(5) 0.3128(4) 0.080 Uiso 1 d R .
C53 C 0.3591(5) 0.3604(6) 0.2561(4) 0.040(3) Uani 1 d U .
H53A H 0.3816(5) 0.3443(6) 0.2285(4) 0.080 Uiso 1 d R .
H53B H 0.3762(5) 0.4010(6) 0.2512(4) 0.080 Uiso 1 d R .
C54 C 0.2860(6) 0.3704(8) 0.2550(5) 0.061(4) Uani 1 d U .
H54A H 0.2683(6) 0.3293(8) 0.2634(5) 0.080 Uiso 1 d R .
H54B H 0.2773(6) 0.3935(8) 0.2225(5) 0.080 Uiso 1 d R .
C55 C 0.2489(9) 0.3866(10) 0.3003(7) 0.097(6) Uani 1 d U .
H55A H 0.2050(9) 0.3985(10) 0.2985(7) 0.080 Uiso 1 d R .
H55B H 0.2738(9) 0.4224(10) 0.2975(7) 0.080 Uiso 1 d R .
C56 C 0.2557(7) 0.3407(8) 0.3540(5) 0.066(4) Uani 1 d U .
H56A H 0.2409(7) 0.3015(8) 0.3529(5) 0.080 Uiso 1 d R .
H56B H 0.2298(7) 0.3514(8) 0.3834(5) 0.080 Uiso 1 d R .
C57 C 0.3296(6) 0.3387(7) 0.3536(5) 0.049(4) Uani 1 d U .
H57A H 0.3444(6) 0.3794(7) 0.3509(5) 0.080 Uiso 1 d R .
H57B H 0.3368(6) 0.3113(7) 0.3852(5) 0.080 Uiso 1 d R .
C58 C 0.6520(5) 0.1260(4) 0.4499(4) 0.022(2) Uani 1 d U .
H58A H 0.6977(5) 0.1221(4) 0.4371(4) 0.080 Uiso 1 d R .
C59 C 0.6262(5) 0.0624(4) 0.4821(4) 0.025(3) Uani 1 d U .
H59A H 0.6323(5) 0.0352(4) 0.4603(4) 0.080 Uiso 1 d R .
H59B H 0.5804(5) 0.0645(4) 0.4956(4) 0.080 Uiso 1 d R .
C60 C 0.6615(6) 0.0369(5) 0.5273(5) 0.041(3) Uani 1 d U .
H60A H 0.7070(6) 0.0321(5) 0.5141(5) 0.080 Uiso 1 d R .
H60B H 0.6431(6) -0.0028(5) 0.5477(5) 0.080 Uiso 1 d R .
C61 C 0.6541(6) 0.0814(6) 0.5598(5) 0.044(3) Uani 1 d U .
H61A H 0.6757(6) 0.0665(6) 0.5878(5) 0.080 Uiso 1 d R .
H61B H 0.6085(6) 0.0840(6) 0.5741(5) 0.080 Uiso 1 d R .
C62 C 0.6798(6) 0.1442(6) 0.5286(5) 0.040(3) Uani 1 d U .
H62A H 0.7255(6) 0.1418(6) 0.5150(5) 0.080 Uiso 1 d R .
H62B H 0.6740(6) 0.1713(6) 0.5505(5) 0.080 Uiso 1 d R .
C63 C 0.6465(5) 0.1719(5) 0.4843(4) 0.029(3) Uani 1 d U .
H63A H 0.6013(5) 0.1776(5) 0.4978(4) 0.080 Uiso 1 d R .
H63B H 0.6654(5) 0.2115(5) 0.4641(4) 0.080 Uiso 1 d R .
C64 C 0.4924(6) 0.5019(5) 0.3054(4) 0.032(3) Uani 1 d U .
H64A H 0.5240(6) 0.5322(5) 0.3038(4) 0.080 Uiso 1 d R .
C65 C 0.4734(7) 0.5220(6) 0.2530(5) 0.044(3) Uani 1 d U .
H65A H 0.4445(7) 0.4905(6) 0.2524(5) 0.080 Uiso 1 d R .
H65B H 0.5109(7) 0.5247(6) 0.2255(5) 0.080 Uiso 1 d R .
C66 C 0.4397(8) 0.5868(7) 0.2452(6) 0.065(4) Uani 1 d U .
H66A H 0.4242(8) 0.5964(7) 0.2140(6) 0.080 Uiso 1 d R .
H66B H 0.4706(8) 0.6185(7) 0.2419(6) 0.080 Uiso 1 d R .
C67 C 0.3798(8) 0.5828(8) 0.2883(6) 0.072(5) Uani 1 d U .
H67A H 0.3461(8) 0.5554(8) 0.2885(6) 0.080 Uiso 1 d R .
H67B H 0.3626(8) 0.6238(8) 0.2832(6) 0.080 Uiso 1 d R .
C68 C 0.3975(8) 0.5639(7) 0.3421(6) 0.067(4) Uani 1 d U .
H68A H 0.3592(8) 0.5602(7) 0.3691(6) 0.080 Uiso 1 d R .
H68B H 0.4254(8) 0.5952(7) 0.3443(6) 0.080 Uiso 1 d R .
C69 C 0.4352(7) 0.5030(6) 0.3497(5) 0.052(4) Uani 1 d U .
H69A H 0.4503(7) 0.4943(6) 0.3810(5) 0.080 Uiso 1 d R .
H69B H 0.4048(7) 0.4708(6) 0.3532(5) 0.080 Uiso 1 d R .
C70 C 0.4180(5) 0.2038(4) 0.4680(3) 0.015(2) Uani 1 d U .
H70A H 0.3910(5) 0.2387(4) 0.4709(3) 0.080 Uiso 1 d R .
C71 C 0.4379(5) 0.1750(5) 0.5208(4) 0.029(3) Uani 1 d U .
H71A H 0.4614(5) 0.2061(5) 0.5276(4) 0.080 Uiso 1 d R .
H71B H 0.4667(5) 0.1411(5) 0.5183(4) 0.080 Uiso 1 d R .
C72 C 0.3804(6) 0.1533(5) 0.5640(4) 0.034(3) Uani 1 d U .
H72A H 0.3549(6) 0.1881(5) 0.5697(4) 0.080 Uiso 1 d R .
H72B H 0.3965(6) 0.1345(5) 0.5943(4) 0.080 Uiso 1 d R .
C73 C 0.3385(5) 0.1081(5) 0.5545(4) 0.030(3) Uani 1 d U .
H73A H 0.3009(5) 0.0987(5) 0.5822(4) 0.080 Uiso 1 d R .
H73B H 0.3617(5) 0.0705(5) 0.5539(4) 0.080 Uiso 1 d R .
C74 C 0.3173(6) 0.1349(5) 0.5036(4) 0.036(3) Uani 1 d U .
H74A H 0.2898(6) 0.1696(5) 0.5059(4) 0.080 Uiso 1 d R .
H74B H 0.2926(6) 0.1042(5) 0.4972(4) 0.080 Uiso 1 d R .
C75 C 0.3762(5) 0.1571(5) 0.4593(4) 0.026(3) Uani 1 d U .
H75A H 0.4020(5) 0.1218(5) 0.4554(4) 0.080 Uiso 1 d R .
H75B H 0.3614(5) 0.1746(5) 0.4281(4) 0.080 Uiso 1 d R .
C76 C 0.7719(5) 0.2890(5) 0.3353(4) 0.024(2) Uani 1 d U .
H76A H 0.7889(5) 0.2759(5) 0.3049(4) 0.080 Uiso 1 d R .
C77 C 0.7963(6) 0.2439(6) 0.3799(5) 0.046(3) Uani 1 d U .
H77A H 0.7749(6) 0.2043(6) 0.3892(5) 0.080 Uiso 1 d R .
H77B H 0.7868(6) 0.2596(6) 0.4094(5) 0.080 Uiso 1 d R .
C78 C 0.8723(6) 0.2389(7) 0.3653(6) 0.057(4) Uani 1 d U .
H78A H 0.8835(6) 0.2264(7) 0.3341(6) 0.080 Uiso 1 d R .
H78B H 0.8877(6) 0.2085(7) 0.3918(6) 0.080 Uiso 1 d R .
C79 C 0.9016(7) 0.3029(7) 0.3524(6) 0.063(4) Uani 1 d U .
H79A H 0.9482(7) 0.3016(7) 0.3442(6) 0.080 Uiso 1 d R .
H79B H 0.8882(7) 0.3158(7) 0.3832(6) 0.080 Uiso 1 d R .
C80 C 0.8770(5) 0.3476(6) 0.3125(5) 0.043(3) Uani 1 d U .
H80A H 0.8883(5) 0.3335(6) 0.2822(5) 0.080 Uiso 1 d R .
H80B H 0.8969(5) 0.3876(6) 0.3051(5) 0.080 Uiso 1 d R .
C81 C 0.8039(5) 0.3519(6) 0.3247(5) 0.035(3) Uani 1 d U .
H81A H 0.7927(5) 0.3646(6) 0.3557(5) 0.080 Uiso 1 d R .
H81B H 0.7879(5) 0.3821(6) 0.2984(5) 0.080 Uiso 1 d R .
C82 C 0.5721(5) 0.3687(5) 0.4710(4) 0.028(3) Uani 1 d U .
H82A H 0.6064(5) 0.3986(5) 0.4641(4) 0.080 Uiso 1 d R .
C83 C 0.5075(6) 0.4018(6) 0.4849(5) 0.043(3) Uani 1 d U .
H83A H 0.4727(6) 0.3755(6) 0.4853(5) 0.080 Uiso 1 d R .
H83B H 0.5060(6) 0.4401(6) 0.4592(5) 0.080 Uiso 1 d R .
C84 C 0.5022(8) 0.4170(8) 0.5358(6) 0.063(4) Uani 1 d U .
H84A H 0.4583(8) 0.4303(8) 0.5448(6) 0.080 Uiso 1 d R .
H84B H 0.5303(8) 0.4513(8) 0.5319(6) 0.080 Uiso 1 d R .
C85 C 0.5061(8) 0.3663(8) 0.5783(6) 0.071(5) Uani 1 d U .
H85A H 0.4695(8) 0.3380(8) 0.5902(6) 0.080 Uiso 1 d R .
H85B H 0.5084(8) 0.3838(8) 0.6056(6) 0.080 Uiso 1 d R .
C86 C 0.5709(7) 0.3324(7) 0.5667(5) 0.054(4) Uani 1 d U .
H86A H 0.5692(7) 0.2958(7) 0.5948(5) 0.080 Uiso 1 d R .
H86B H 0.6074(7) 0.3570(7) 0.5658(5) 0.080 Uiso 1 d R .
C87 C 0.5807(6) 0.3146(6) 0.5156(4) 0.035(3) Uani 1 d U .
H87A H 0.6247(6) 0.3009(6) 0.5079(4) 0.080 Uiso 1 d R .
H87B H 0.5518(6) 0.2811(6) 0.5192(4) 0.080 Uiso 1 d R .
C88 C 0.6225(7) 0.0088(7) 0.3189(5) 0.055(4) Uani 1 d U .
H88A H 0.6431(7) -0.0160(7) 0.3451(5) 0.080 Uiso 1 d R .
H88B H 0.5974(7) -0.0175(7) 0.3080(5) 0.080 Uiso 1 d R .
H88C H 0.6552(7) 0.0306(7) 0.2901(5) 0.080 Uiso 1 d R .
C89 C 0.5123(7) 0.0217(6) 0.4036(5) 0.049(4) Uani 1 d DU .
H89A H 0.5367(7) -0.0057(6) 0.4257(5) 0.080 Uiso 1 d R .
H89B H 0.4888(7) 0.0499(6) 0.4211(5) 0.080 Uiso 1 d R .
H89C H 0.4822(7) -0.0021(6) 0.3948(5) 0.080 Uiso 1 d R .
C90 C 0.5278(6) 0.1145(5) 0.2987(5) 0.049(4) Uani 1 d DU .
H90A H 0.5017(6) 0.1411(5) 0.3166(5) 0.080 Uiso 1 d R .
H90B H 0.5579(6) 0.1391(5) 0.2695(5) 0.080 Uiso 1 d R .
H90C H 0.5001(6) 0.0910(5) 0.2873(5) 0.080 Uiso 1 d R .
Ti2 Ti 0.05609(14) 0.30851(15) 0.70121(13) 0.0715(10) Uani 1 d . .
Si17 Si 0.1494(2) 0.3871(2) 0.7432(2) 0.0616(13) Uani 1 d U .
Si18 Si -0.0450(2) 0.3086(3) 0.8110(2) 0.087(2) Uani 1 d U .
Si19 Si 0.1143(4) 0.1587(2) 0.8934(3) 0.149(4) Uani 1 d U .
Si20 Si 0.0330(2) 0.4260(2) 0.81360(15) 0.0428(9) Uani 1 d U .
Si21 Si -0.0117(3) 0.2325(2) 0.9142(3) 0.112(3) Uani 1 d U .
Si22 Si 0.1819(3) 0.2909(2) 0.8427(2) 0.086(2) Uani 1 d U .
Si23 Si 0.0752(2) 0.3458(2) 0.9113(2) 0.0556(11) Uani 1 d U .
Si24 Si 0.0683(5) 0.0662(3) 0.8430(4) 0.183(5) Uani 1 d DU .
Si25 Si 0.0032(2) 0.3635(2) 0.5929(3) 0.079(2) Uani 1 d U .
Si26 Si 0.1380(2) 0.2157(2) 0.64194(15) 0.0468(10) Uani 1 d U .
Si27 Si -0.0865(2) 0.1288(2) 0.6310(2) 0.0568(11) Uani 1 d U .
Si28 Si 0.1336(2) 0.3197(2) 0.5388(2) 0.0436(9) Uani 1 d U .
Si29 Si 0.0650(2) 0.1226(2) 0.6049(2) 0.0429(9) Uani 1 d U .
Si30 Si -0.0675(2) 0.2640(2) 0.5624(2) 0.0622(13) Uani 1 d U .
Si31 Si 0.0660(2) 0.2272(2) 0.50297(15) 0.0384(9) Uani 1 d U .
Si32 Si -0.1887(6) 0.1384(5) 0.7251(4) 0.090(4) Uiso 0.525(13) d PD 1
Si33 Si -0.1429(7) 0.0974(6) 0.7521(5) 0.095(5) Uiso 0.475(13) d PD 2
O25 O 0.1189(5) 0.3589(5) 0.7056(4) 0.077(3) Uani 1 d U .
O26 O -0.0027(6) 0.2897(6) 0.7612(5) 0.099(4) Uani 1 d U .
O27 O 0.1168(9) 0.1099(8) 0.8624(7) 0.154(6) Uani 1 d U .
O28 O 0.0973(4) 0.4319(4) 0.7666(4) 0.052(2) Uani 1 d U .
O29 O -0.0176(5) 0.3748(5) 0.8115(4) 0.062(3) Uani 1 d U .
O30 O -0.0363(7) 0.2578(7) 0.8596(6) 0.111(5) Uani 1 d U .
O31 O 0.1639(6) 0.3307(5) 0.7899(4) 0.079(3) Uani 1 d U .
O32 O 0.0557(4) 0.4037(4) 0.8677(3) 0.046(2) Uani 1 d U .
O33 O 0.0238(5) 0.2895(5) 0.9242(4) 0.074(3) Uani 1 d U .
O34 O 0.0392(7) 0.1787(6) 0.9131(6) 0.121(5) Uani 1 d U .
O35 O 0.1550(7) 0.2215(6) 0.8555(5) 0.105(4) Uani 1 d U .
O36 O 0.1471(5) 0.3221(4) 0.8885(4) 0.072(3) Uani 1 d U .
O37 O 0.0180(5) 0.3448(5) 0.6489(5) 0.071(3) Uani 1 d U .
O38 O 0.0920(4) 0.2383(4) 0.6894(3) 0.051(2) Uani 1 d U .
O39 O -0.1287(5) 0.1136(6) 0.6876(4) 0.079(3) Uani 1 d U .
O40 O 0.0726(5) 0.3636(5) 0.5523(4) 0.067(3) Uani 1 d U .
O41 O 0.1470(4) 0.2746(4) 0.5905(3) 0.051(2) Uani 1 d U .
O42 O 0.1010(5) 0.1587(5) 0.6344(4) 0.065(3) Uani 1 d U .
O43 O -0.0441(6) 0.3099(6) 0.5905(6) 0.098(4) Uani 1 d U .
O44 O 0.1168(4) 0.2790(4) 0.5031(3) 0.036(2) Uani 1 d U .
O45 O 0.0741(4) 0.1641(4) 0.5460(4) 0.049(2) Uani 1 d U .
O46 O -0.0117(5) 0.1137(5) 0.6328(4) 0.065(3) Uani 1 d U .
O47 O -0.0912(4) 0.2017(4) 0.6032(4) 0.053(2) Uani 1 d U .
O48 O -0.0079(4) 0.2515(4) 0.5179(4) 0.051(2) Uani 1 d U .
C91 C 0.2272(6) 0.4320(6) 0.7081(5) 0.050(4) Uani 1 d U .
H91A H 0.2405(6) 0.4507(6) 0.7315(5) 0.080 Uiso 1 d R .
C92 C 0.2815(7) 0.3900(7) 0.6922(6) 0.055(4) Uani 1 d U .
H92A H 0.2701(7) 0.3712(7) 0.6682(6) 0.080 Uiso 1 d R .
H92B H 0.2850(7) 0.3577(7) 0.7225(6) 0.080 Uiso 1 d R .
C93 C 0.3458(7) 0.4232(7) 0.6704(5) 0.052(4) Uani 1 d U .
H93A H 0.3776(7) 0.3952(7) 0.6590(5) 0.080 Uiso 1 d R .
H93B H 0.3600(7) 0.4369(7) 0.6960(5) 0.080 Uiso 1 d R .
C94 C 0.3412(7) 0.4759(6) 0.6259(5) 0.051(4) Uani 1 d U .
H94A H 0.3333(7) 0.4611(6) 0.5985(5) 0.080 Uiso 1 d R .
H94B H 0.3823(7) 0.4976(6) 0.6139(5) 0.080 Uiso 1 d R .
C95 C 0.2856(6) 0.5205(6) 0.6386(5) 0.049(3) Uani 1 d U .
H95A H 0.2817(6) 0.5518(6) 0.6079(5) 0.080 Uiso 1 d R .
H95B H 0.2952(6) 0.5401(6) 0.6627(5) 0.080 Uiso 1 d R .
C96 C 0.2217(7) 0.4845(7) 0.6619(6) 0.054(4) Uani 1 d U .
H96A H 0.1865(7) 0.5096(7) 0.6730(6) 0.080 Uiso 1 d R .
H96B H 0.2106(7) 0.4677(7) 0.6366(6) 0.080 Uiso 1 d R .
C97 C -0.1320(8) 0.3227(9) 0.8049(7) 0.079(5) Uani 1 d U .
H97A H -0.1507(8) 0.2822(9) 0.8124(7) 0.080 Uiso 1 d R .
C98 C -0.1433(9) 0.3560(10) 0.7605(8) 0.099(6) Uani 1 d U .
H98A H -0.1329(9) 0.3291(10) 0.7385(8) 0.080 Uiso 1 d R .
H98B H -0.1107(9) 0.3884(10) 0.7469(8) 0.080 Uiso 1 d R .
C99 C -0.2149(12) 0.3619(13) 0.7612(10) 0.144(10) Uani 1 d U .
H99A H -0.2419(12) 0.3339(13) 0.7537(10) 0.080 Uiso 1 d R .
H99B H -0.2041(12) 0.3971(13) 0.7317(10) 0.080 Uiso 1 d R .
C100 C -0.2513(10) 0.4038(11) 0.7965(8) 0.106(7) Uani 1 d U .
H10A H -0.2971(10) 0.4061(11) 0.7976(8) 0.080 Uiso 1 d R .
H10B H -0.2357(10) 0.4440(11) 0.7944(8) 0.080 Uiso 1 d R .
C101 C -0.2428(8) 0.3653(9) 0.8426(7) 0.082(5) Uani 1 d U .
H10C H -0.2623(8) 0.3268(9) 0.8445(7) 0.080 Uiso 1 d R .
H10D H -0.2669(8) 0.3787(9) 0.8712(7) 0.080 Uiso 1 d R .
C102 C -0.1719(8) 0.3426(9) 0.8524(7) 0.080(5) Uani 1 d U .
H10E H -0.1498(8) 0.3794(9) 0.8515(7) 0.080 Uiso 1 d R .
H10F H -0.1736(8) 0.3130(9) 0.8851(7) 0.080 Uiso 1 d R .
C103 C 0.1520(13) 0.1272(10) 0.9474(9) 0.122(8) Uani 1 d DU .
H10Q H 0.1966(13) 0.1175(10) 0.9356(9) 0.080 Uiso 1 d R .
C104 C 0.1205(16) 0.0605(14) 0.9753(12) 0.193(15) Uani 1 d DU .
H10G H 0.0788(16) 0.0706(14) 0.9932(12) 0.080 Uiso 1 d R .
H10H H 0.1168(16) 0.0314(14) 0.9564(12) 0.080 Uiso 1 d R .
C105 C 0.1510(14) 0.0398(14) 1.0202(11) 0.159(11) Uani 1 d DU .
H10I H 0.1921(14) 0.0528(14) 0.9970(11) 0.080 Uiso 1 d R .
H10J H 0.1521(14) -0.0044(14) 1.0331(11) 0.080 Uiso 1 d R .
C106 C 0.1581(18) 0.0779(14) 1.0582(13) 0.211(15) Uani 1 d DU .
H10K H 0.1832(18) 0.0546(14) 1.0818(13) 0.080 Uiso 1 d R .
H10L H 0.1140(18) 0.0806(14) 1.0762(13) 0.080 Uiso 1 d R .
C107 C 0.1788(14) 0.1481(12) 1.0288(10) 0.153(10) Uani 1 d DU .
H10M H 0.1706(14) 0.1775(12) 1.0487(10) 0.080 Uiso 1 d R .
H10N H 0.2246(14) 0.1465(12) 1.0148(10) 0.080 Uiso 1 d R .
C108 C 0.1476(13) 0.1681(11) 0.9811(10) 0.132(9) Uani 1 d DU .
H10O H 0.1027(13) 0.1626(11) 0.9986(10) 0.080 Uiso 1 d R .
H10P H 0.1537(13) 0.2108(11) 0.9617(10) 0.080 Uiso 1 d R .
C109 C -0.0078(6) 0.5014(6) 0.8050(5) 0.042(3) Uani 1 d U .
H10R H 0.0226(6) 0.5309(6) 0.8065(5) 0.080 Uiso 1 d R .
C110 C -0.0288(7) 0.5229(7) 0.7540(6) 0.057(4) Uani 1 d U .
H11A H -0.0584(7) 0.4934(7) 0.7512(6) 0.080 Uiso 1 d R .
H11B H 0.0093(7) 0.5253(7) 0.7270(6) 0.080 Uiso 1 d R .
C111 C -0.0637(8) 0.5815(8) 0.7470(6) 0.069(5) Uani 1 d U .
H11C H -0.0748(8) 0.5936(8) 0.7140(6) 0.080 Uiso 1 d R .
H11D H -0.0347(8) 0.6123(8) 0.7486(6) 0.080 Uiso 1 d R .
C112 C -0.1212(8) 0.5797(9) 0.7907(7) 0.074(5) Uani 1 d U .
H11E H -0.1488(8) 0.5473(9) 0.7900(7) 0.080 Uiso 1 d R .
H11F H -0.1450(8) 0.6175(9) 0.7859(7) 0.080 Uiso 1 d R .
C113 C -0.1010(8) 0.5627(8) 0.8393(6) 0.068(4) Uani 1 d U .
H11G H -0.1385(8) 0.5624(8) 0.8663(6) 0.080 Uiso 1 d R .
H11H H -0.0708(8) 0.5936(8) 0.8389(6) 0.080 Uiso 1 d R .
C114 C -0.0679(7) 0.5014(7) 0.8493(6) 0.054(4) Uani 1 d U .
H11I H -0.0553(7) 0.4916(7) 0.8818(6) 0.080 Uiso 1 d R .
H11J H -0.0984(7) 0.4702(7) 0.8508(6) 0.080 Uiso 1 d R .
C115 C -0.0814(11) 0.2033(11) 0.9715(9) 0.114(7) Uani 1 d U .
H11S H -0.1082(11) 0.2368(11) 0.9787(9) 0.080 Uiso 1 d R .
C116 C -0.0610(11) 0.1761(11) 1.0181(9) 0.118(8) Uani 1 d U .
H11K H -0.0329(11) 0.2048(11) 1.0236(9) 0.080 Uiso 1 d R .
H11L H -0.0365(11) 0.1403(11) 1.0136(9) 0.080 Uiso 1 d R .
C117 C -0.1173(13) 0.1535(13) 1.0675(10) 0.141(10) Uani 1 d U .
H11M H -0.1421(13) 0.1889(13) 1.0727(10) 0.080 Uiso 1 d R .
H11N H -0.1037(13) 0.1321(13) 1.0985(10) 0.080 Uiso 1 d R .
C118 C -0.1617(15) 0.1119(14) 1.0515(12) 0.164(11) Uani 1 d U .
H11O H -0.1957(15) 0.0929(14) 1.0804(12) 0.080 Uiso 1 d R .
H11P H -0.1331(15) 0.0794(14) 1.0444(12) 0.080 Uiso 1 d R .
C119 C -0.1854(15) 0.1372(15) 1.0046(11) 0.175(12) Uani 1 d U .
H11Q H -0.2152(15) 0.1701(15) 1.0077(11) 0.080 Uiso 1 d R .
H11R H -0.2047(15) 0.1054(15) 0.9952(11) 0.080 Uiso 1 d R .
C120 C -0.1292(13) 0.1595(13) 0.9551(11) 0.147(10) Uani 1 d U .
H12A H -0.1043(13) 0.1241(13) 0.9497(11) 0.080 Uiso 1 d R .
H12B H -0.1340(13) 0.1850(13) 0.9222(11) 0.080 Uiso 1 d R .
C121 C 0.2718(9) 0.2907(8) 0.8344(7) 0.081(5) Uani 1 d U .
H12Q H 0.2876(9) 0.2788(8) 0.8033(7) 0.080 Uiso 1 d R .
C122 C 0.2952(10) 0.2388(10) 0.8723(9) 0.109(7) Uani 1 d U .
H12C H 0.2779(10) 0.2012(10) 0.8699(9) 0.080 Uiso 1 d R .
H12D H 0.2769(10) 0.2443(10) 0.9056(9) 0.080 Uiso 1 d R .
C123 C 0.3676(11) 0.2381(11) 0.8624(10) 0.134(9) Uani 1 d U .
H12E H 0.3841(11) 0.2258(11) 0.8317(10) 0.080 Uiso 1 d R .
H12F H 0.3804(11) 0.2078(11) 0.8903(10) 0.080 Uiso 1 d R .
C124 C 0.4027(11) 0.3020(10) 0.8563(9) 0.113(7) Uani 1 d U .
H12G H 0.4493(11) 0.3006(10) 0.8470(9) 0.080 Uiso 1 d R .
H12H H 0.3906(11) 0.3131(10) 0.8880(9) 0.080 Uiso 1 d R .
C125 C 0.3784(9) 0.3553(9) 0.8139(8) 0.096(6) Uani 1 d U .
H12I H 0.3986(9) 0.3483(9) 0.7814(8) 0.080 Uiso 1 d R .
H12J H 0.3911(9) 0.3961(9) 0.8130(8) 0.080 Uiso 1 d R .
C126 C 0.3030(8) 0.3538(7) 0.8271(6) 0.069(5) Uani 1 d U .
H12K H 0.2831(8) 0.3714(7) 0.8544(6) 0.080 Uiso 1 d R .
H12L H 0.2920(8) 0.3792(7) 0.7961(6) 0.080 Uiso 1 d R .
C127 C 0.0724(6) 0.3694(6) 0.9698(5) 0.049(4) Uani 1 d U .
H12R H 0.1078(6) 0.3980(6) 0.9633(5) 0.080 Uiso 1 d R .
C128 C 0.0801(7) 0.3138(6) 1.0164(6) 0.059(4) Uani 1 d U .
H12M H 0.1206(7) 0.2935(6) 1.0087(6) 0.080 Uiso 1 d R .
H12N H 0.0456(7) 0.2844(6) 1.0224(6) 0.080 Uiso 1 d R .
C129 C 0.0731(7) 0.3331(7) 1.0655(6) 0.064(4) Uani 1 d U .
H12O H 0.1056(7) 0.3643(7) 1.0598(6) 0.080 Uiso 1 d R .
H12P H 0.0802(7) 0.2983(7) 1.0929(6) 0.080 Uiso 1 d R .
C130 C 0.0077(6) 0.3614(7) 1.0790(5) 0.050(4) Uani 1 d U .
H13J H 0.0010(6) 0.3709(7) 1.1113(5) 0.080 Uiso 1 d R .
H13K H -0.0251(6) 0.3322(7) 1.0809(5) 0.080 Uiso 1 d R .
C131 C 0.0007(7) 0.4207(6) 1.0353(5) 0.048(3) Uani 1 d U .
H13L H 0.0366(7) 0.4478(6) 1.0312(5) 0.080 Uiso 1 d R .
H13M H -0.0390(7) 0.4422(6) 1.0427(5) 0.080 Uiso 1 d R .
C132 C 0.0090(6) 0.4017(6) 0.9838(5) 0.042(3) Uani 1 d U .
H13N H -0.0269(6) 0.3744(6) 0.9884(5) 0.080 Uiso 1 d R .
H13O H 0.0062(6) 0.4374(6) 0.9559(5) 0.080 Uiso 1 d R .
C133 C 0.1249(11) 0.0098(9) 0.8164(9) 0.133(9) Uani 1 d DU .
H13A H 0.1583(11) 0.0353(9) 0.7906(9) 0.080 Uiso 1 d R .
H13B H 0.1442(11) -0.0184(9) 0.8418(9) 0.080 Uiso 1 d R .
H13C H 0.1025(11) -0.0132(9) 0.8006(9) 0.080 Uiso 1 d R .
C134 C 0.0185(16) 0.1155(15) 0.7933(12) 0.219(17) Uani 1 d DU .
H13D H 0.0511(16) 0.1402(15) 0.7662(12) 0.080 Uiso 1 d R .
H13E H 0.0005(16) 0.0857(15) 0.7809(12) 0.080 Uiso 1 d R .
H13F H -0.0154(16) 0.1418(15) 0.8045(12) 0.080 Uiso 1 d R .
C135 C 0.0084(15) 0.0219(14) 0.9000(12) 0.212(15) Uani 1 d DU .
H13G H 0.0255(15) -0.0002(14) 0.9291(12) 0.080 Uiso 1 d R .
H13H H -0.0252(15) 0.0489(14) 0.9102(12) 0.080 Uiso 1 d R .
H13I H -0.0093(15) -0.0071(14) 0.8866(12) 0.080 Uiso 1 d R .
C136 C -0.0342(8) 0.4388(8) 0.5797(8) 0.075(5) Uani 1 d U .
H13V H -0.0362(8) 0.4512(8) 0.5441(8) 0.080 Uiso 1 d R .
C137 C 0.0044(8) 0.4918(7) 0.5880(8) 0.075(5) Uani 1 d U .
H13P H 0.0486(8) 0.4926(7) 0.5691(8) 0.080 Uiso 1 d R .
H13Q H 0.0043(8) 0.4814(7) 0.6239(8) 0.080 Uiso 1 d R .
C138 C -0.0277(8) 0.5527(8) 0.5797(7) 0.076(5) Uani 1 d U .
H13R H -0.0329(8) 0.5619(8) 0.5450(7) 0.080 Uiso 1 d R .
H13S H -0.0025(8) 0.5850(8) 0.5832(7) 0.080 Uiso 1 d R .
C139 C -0.0981(7) 0.5485(7) 0.6108(7) 0.067(4) Uani 1 d U .
H13T H -0.1217(7) 0.5864(7) 0.6078(7) 0.080 Uiso 1 d R .
H13U H -0.0928(7) 0.5325(7) 0.6455(7) 0.080 Uiso 1 d R .
C140 C -0.1384(8) 0.4968(7) 0.6012(7) 0.066(4) Uani 1 d U .
H14A H -0.1377(8) 0.5104(7) 0.5651(7) 0.080 Uiso 1 d R .
H14B H -0.1827(8) 0.4903(7) 0.6200(7) 0.080 Uiso 1 d R .
C141 C -0.1046(7) 0.4367(8) 0.6112(7) 0.067(4) Uani 1 d U .
H14C H -0.1005(7) 0.4290(8) 0.6462(7) 0.080 Uiso 1 d R .
H14D H -0.1297(7) 0.4030(8) 0.6097(7) 0.080 Uiso 1 d R .
C142 C 0.2173(7) 0.1904(7) 0.6586(5) 0.052(4) Uani 1 d U .
H14Q H 0.2440(7) 0.1788(7) 0.6299(5) 0.080 Uiso 1 d R .
C143 C 0.2527(7) 0.2475(7) 0.6652(6) 0.056(4) Uani 1 d U .
H14E H 0.2252(7) 0.2610(7) 0.6926(6) 0.080 Uiso 1 d R .
H14F H 0.2591(7) 0.2813(7) 0.6345(6) 0.080 Uiso 1 d R .
C144 C 0.3167(8) 0.2290(8) 0.6801(6) 0.069(5) Uani 1 d U .
H14G H 0.3365(8) 0.2618(8) 0.6879(6) 0.080 Uiso 1 d R .
H14H H 0.3450(8) 0.2203(8) 0.6507(6) 0.080 Uiso 1 d R .
C145 C 0.3081(9) 0.1739(8) 0.7272(7) 0.081(5) Uani 1 d U .
H14I H 0.2864(9) 0.1850(8) 0.7576(7) 0.080 Uiso 1 d R .
H14J H 0.3510(9) 0.1607(8) 0.7313(7) 0.080 Uiso 1 d R .
C146 C 0.2745(9) 0.1188(9) 0.7191(8) 0.091(6) Uani 1 d U .
H14K H 0.2655(9) 0.0883(9) 0.7518(8) 0.080 Uiso 1 d R .
H14L H 0.3014(9) 0.1002(9) 0.6947(8) 0.080 Uiso 1 d R .
C147 C 0.2131(8) 0.1377(8) 0.7037(7) 0.077(5) Uani 1 d U .
H14M H 0.1946(8) 0.1031(8) 0.6975(7) 0.080 Uiso 1 d R .
H14N H 0.1832(8) 0.1487(8) 0.7312(7) 0.080 Uiso 1 d R .
C148 C -0.1198(12) 0.0827(11) 0.5973(9) 0.112(7) Uani 1 d U .
H14R H -0.1557(12) 0.1078(11) 0.5880(9) 0.080 Uiso 1 d R .
C149 C -0.1418(10) 0.0242(9) 0.6171(7) 0.096(6) Uani 1 d U .
H14O H -0.1750(10) 0.0300(9) 0.6453(7) 0.080 Uiso 1 d R .
H14P H -0.1113(10) -0.0043(9) 0.6317(7) 0.080 Uiso 1 d R .
C150 C -0.1760(10) -0.0056(10) 0.5879(8) 0.096(6) Uani 1 d U .
H15A H -0.2168(10) 0.0136(10) 0.5837(8) 0.080 Uiso 1 d R .
H15B H -0.1845(10) -0.0483(10) 0.6063(8) 0.080 Uiso 1 d R .
C151 C -0.1371(11) 0.0050(10) 0.5325(8) 0.103(7) Uani 1 d U .
H15C H -0.1577(11) -0.0115(10) 0.5113(8) 0.080 Uiso 1 d R .
H15D H -0.0962(11) -0.0148(10) 0.5350(8) 0.080 Uiso 1 d R .
C152 C -0.1113(20) 0.0627(18) 0.5072(16) 0.252(19) Uani 1 d U .
H15E H -0.1522(20) 0.0823(18) 0.5150(16) 0.080 Uiso 1 d R .
H15F H -0.0939(20) 0.0760(18) 0.4708(16) 0.080 Uiso 1 d R .
C153 C -0.0795(10) 0.0954(11) 0.5414(8) 0.102(6) Uani 1 d U .
H15G H -0.0459(10) 0.0651(11) 0.5434(8) 0.080 Uiso 1 d R .
H15H H -0.0595(10) 0.1356(11) 0.5247(8) 0.080 Uiso 1 d R .
C154 C 0.2066(6) 0.3724(6) 0.5060(5) 0.044(3) Uani 1 d U .
H15S H 0.1995(6) 0.3968(6) 0.4734(5) 0.080 Uiso 1 d R .
C155 C 0.2686(6) 0.3345(6) 0.4966(5) 0.036(3) Uani 1 d U .
H15I H 0.2639(6) 0.3094(6) 0.4747(5) 0.080 Uiso 1 d R .
H15J H 0.2757(6) 0.3077(6) 0.5285(5) 0.080 Uiso 1 d R .
C156 C 0.3279(6) 0.3796(6) 0.4692(5) 0.039(3) Uani 1 d U .
H15K H 0.3221(6) 0.4029(6) 0.4358(5) 0.080 Uiso 1 d R .
H15L H 0.3672(6) 0.3566(6) 0.4644(5) 0.080 Uiso 1 d R .
C157 C 0.3354(7) 0.4233(7) 0.4990(6) 0.050(4) Uani 1 d U .
H15M H 0.3738(7) 0.4485(7) 0.4822(6) 0.080 Uiso 1 d R .
H15N H 0.3403(7) 0.4005(7) 0.5327(6) 0.080 Uiso 1 d R .
C158 C 0.2738(7) 0.4596(7) 0.5075(6) 0.056(4) Uani 1 d U .
H15O H 0.2670(7) 0.4807(7) 0.4740(6) 0.080 Uiso 1 d R .
H15P H 0.2801(7) 0.4900(7) 0.5245(6) 0.080 Uiso 1 d R .
C159 C 0.2130(6) 0.4165(6) 0.5346(6) 0.050(4) Uani 1 d U .
H15Q H 0.2199(6) 0.3941(6) 0.5678(6) 0.080 Uiso 1 d R .
H15R H 0.1741(6) 0.4402(6) 0.5389(6) 0.080 Uiso 1 d R .
C160 C 0.0988(6) 0.0454(6) 0.6091(5) 0.038(3) Uani 1 d U .
H16Q H 0.0795(6) 0.0283(6) 0.5876(5) 0.080 Uiso 1 d R .
C161 C 0.1701(7) 0.0472(7) 0.5888(6) 0.055(4) Uani 1 d U .
H16A H 0.1901(7) 0.0706(7) 0.6057(6) 0.080 Uiso 1 d R .
H16B H 0.1782(7) 0.0691(7) 0.5530(6) 0.080 Uiso 1 d R .
C162 C 0.2024(7) -0.0154(7) 0.5924(6) 0.063(4) Uani 1 d U .
H16C H 0.2486(7) -0.0088(7) 0.5819(6) 0.080 Uiso 1 d R .
H16D H 0.1894(7) -0.0351(7) 0.5696(6) 0.080 Uiso 1 d R .
C163 C 0.1821(8) -0.0561(8) 0.6476(6) 0.074(5) Uani 1 d U .
H16E H 0.2027(8) -0.0413(8) 0.6697(6) 0.080 Uiso 1 d R .
H16F H 0.1981(8) -0.0967(8) 0.6471(6) 0.080 Uiso 1 d R .
C164 C 0.1099(9) -0.0608(9) 0.6675(7) 0.092(6) Uani 1 d U .
H16G H 0.1004(9) -0.0859(9) 0.7025(7) 0.080 Uiso 1 d R .
H16H H 0.0912(9) -0.0814(9) 0.6479(7) 0.080 Uiso 1 d R .
C165 C 0.0803(7) 0.0030(6) 0.6637(5) 0.054(4) Uani 1 d U .
H16I H 0.0339(7) -0.0032(6) 0.6726(5) 0.080 Uiso 1 d R .
H16J H 0.0924(7) 0.0216(6) 0.6876(5) 0.080 Uiso 1 d R .
C166 C -0.1378(9) 0.2940(9) 0.5263(8) 0.094(6) Uani 1 d U .
H16R H -0.1346(9) 0.2699(9) 0.5022(8) 0.080 Uiso 1 d R .
C167 C -0.2005(10) 0.2878(11) 0.5664(9) 0.114(7) Uani 1 d U .
H16K H -0.2058(10) 0.3047(11) 0.5952(9) 0.080 Uiso 1 d R .
H16L H -0.2041(10) 0.2435(11) 0.5788(9) 0.080 Uiso 1 d R .
C168 C -0.2556(10) 0.3071(10) 0.5360(9) 0.109(7) Uani 1 d U .
H16M H -0.2984(10) 0.2946(10) 0.5562(9) 0.080 Uiso 1 d R .
H16N H -0.2485(10) 0.2911(10) 0.5066(9) 0.080 Uiso 1 d R .
C169 C -0.2503(10) 0.3714(10) 0.5081(8) 0.099(6) Uani 1 d U .
H16O H -0.2434(10) 0.3887(10) 0.5345(8) 0.080 Uiso 1 d R .
H16P H -0.2869(10) 0.3903(10) 0.4949(8) 0.080 Uiso 1 d R .
C170 C -0.1892(9) 0.3780(10) 0.4694(8) 0.093(6) Uani 1 d U .
H17G H -0.1832(9) 0.4186(10) 0.4458(8) 0.080 Uiso 1 d R .
H17H H -0.1926(9) 0.3487(10) 0.4507(8) 0.080 Uiso 1 d R .
C171 C -0.1288(10) 0.3546(10) 0.4940(8) 0.102(7) Uani 1 d U .
H17I H -0.0886(10) 0.3597(10) 0.4688(8) 0.080 Uiso 1 d R .
H17J H -0.1278(10) 0.3820(10) 0.5148(8) 0.080 Uiso 1 d R .
C172 C 0.0840(6) 0.2139(6) 0.4390(5) 0.049(3) Uani 1 d DU .
C173 C 0.0726(10) 0.2667(9) 0.3961(8) 0.098(6) Uani 1 d DU .
C174 C 0.0837(10) 0.2516(9) 0.3440(7) 0.092(6) Uani 1 d DU .
C175 C 0.0469(16) 0.1949(14) 0.3502(13) 0.074(10) Uiso 0.50 d PD 1
C176 C 0.0643(18) 0.1405(16) 0.3828(13) 0.086(11) Uiso 0.50 d PD 1
C177 C 0.0378(15) 0.1605(14) 0.4333(12) 0.065(8) Uiso 0.50 d PD 1
C17A C 0.1544(16) 0.2344(17) 0.3339(14) 0.088(11) Uiso 0.50 d PD 2
C17B C 0.1734(14) 0.1863(13) 0.3711(10) 0.053(7) Uiso 0.50 d PD 2
C17C C 0.1557(11) 0.2001(11) 0.4247(9) 0.036(6) Uiso 0.50 d PD 2
C178 C -0.1849(20) 0.2209(18) 0.7207(15) 0.100(13) Uiso 0.525(13) d PD 1
C179 C -0.2666(27) 0.1395(28) 0.7013(23) 0.164(22) Uiso 0.525(13) d PD 1
C180 C -0.2154(24) 0.0919(22) 0.7841(19) 0.263(21) Uani 1 d U .
C18D C -0.0897(32) 0.1651(29) 0.7543(27) 0.172(25) Uiso 0.475(13) d PD 2
C18E C -0.1038(26) 0.0237(23) 0.7834(20) 0.128(19) Uiso 0.475(13) d PD 2
C181 C 0.0234(8) 0.1912(9) 1.2118(7) 0.312(25) Uiso 1 d G .
C182 C 0.0469(12) 0.1488(12) 1.2504(8) 0.180(11) Uiso 1 d G .
C183 C 0.0646(16) 0.0902(11) 1.2454(12) 0.533(51) Uiso 1 d G .
C184 C 0.0587(16) 0.0739(11) 1.2019(14) 0.539(44) Uiso 1 d G .
C185 C 0.0352(15) 0.1163(14) 1.1633(11) 0.445(38) Uiso 1 d G .
C186 C 0.0175(11) 0.1750(12) 1.1682(8) 0.157(11) Uiso 1 d G .
C187 C 0.0044(14) 0.2545(11) 1.2171(12) 0.194(15) Uiso 1 d G .
C188 C 0.5019(9) 0.2039(9) 0.7076(8) 0.132(9) Uiso 1 d G .
C189 C 0.4883(9) 0.1872(9) 0.6663(7) 0.166(12) Uiso 1 d G .
C190 C 0.5031(10) 0.1283(11) 0.6607(8) 0.125(8) Uiso 1 d G .
C191 C 0.5316(12) 0.0861(8) 0.6964(11) 0.258(19) Uiso 1 d G .
C192 C 0.5452(13) 0.1029(12) 0.7377(10) 0.276(22) Uiso 1 d G .
C193 C 0.5303(12) 0.1618(13) 0.7432(7) 0.343(20) Uiso 1 d G .
C194 C 0.4858(17) 0.2675(11) 0.7136(15) 0.494(57) Uiso 1 d G .

loop_
_atom_type_symbol
_atom_type_description
_atom_type_scat_dispersion_real
_atom_type_scat_dispersion_imag
_atom_type_scat_source
C C 0.0033 0.0016 'International Tables Vol C Tables 4.2.6.8 and 6.1.1.4'
H H 0.0000 0.0000 'International Tables Vol C Tables 4.2.6.8 and 6.1.1.4'
O O 0.0106 0.0060 'International Tables Vol C Tables 4.2.6.8 and 6.1.1.4'
Si Si 0.0817 0.0704 'International Tables Vol C Tables 4.2.6.8 and 6.1.1.4'
Ti Ti 0.2776 0.4457 'International Tables Vol C Tables 4.2.6.8 and 6.1.1.4'

loop_
_geom_angle_atom_site_label_1
_geom_angle_atom_site_label_2
_geom_angle_atom_site_label_3
_geom_angle
O1 Ti1 O14 108.6(3)
O1 Ti1 O2 109.7(3)
O14 Ti1 O2 110.5(3)
O1 Ti1 O13 109.9(3)
O14 Ti1 O13 108.4(3)
O2 Ti1 O13 109.8(4)
O7 Si1 O4 108.3(4)
O7 Si1 O1 108.6(4)
O4 Si1 O1 110.1(4)
O7 Si1 C1 111.5(5)
O4 Si1 C1 111.5(5)
O1 Si1 C1 106.8(4)
O6 Si2 O5 110.2(4)
O6 Si2 O2 109.4(5)
O5 Si2 O2 107.0(4)
O6 Si2 C7 112.2(5)
O5 Si2 C7 109.3(5)
O2 Si2 C7 108.4(5)
O10 Si3 O11 107.5(6)
O10 Si3 O3 109.4(6)
O11 Si3 O3 109.5(6)
O10 Si3 C13 112.9(9)
O11 Si3 C13 107.7(9)
O3 Si3 C13 109.7(9)
O8 Si4 O4 109.1(5)
O8 Si4 O5 107.8(4)
O4 Si4 O5 109.7(4)
O8 Si4 C19 110.3(5)
O4 Si4 C19 109.4(5)
O5 Si4 C19 110.5(4)
O10 Si5 O6 108.8(6)
O10 Si5 O9 109.2(5)
O6 Si5 O9 108.9(5)
O10 Si5 C25 110.8(7)
O6 Si5 C25 108.3(7)
O9 Si5 C25 110.8(7)
O7 Si6 O12 110.0(4)
O7 Si6 O11 106.5(5)
O12 Si6 O11 109.8(5)
O7 Si6 C31 109.7(6)
O12 Si6 C31 113.0(6)
O11 Si6 C31 107.6(6)
O9 Si7 O12 109.5(5)
O9 Si7 O8 110.2(5)
O12 Si7 O8 108.4(5)
O9 Si7 C37 107.2(6)
O12 Si7 C37 110.8(6)
O8 Si7 C37 110.9(6)
O3 Si8 C43 107.9(12)
O3 Si8 C45 102.9(11)
C43 Si8 C45 122.2(15)
O3 Si8 C44 113.1(12)
C43 Si8 C44 109.7(15)
C45 Si8 C44 100.8(14)
O19 Si9 O16 108.1(4)
O19 Si9 O13 107.3(4)
O16 Si9 O13 108.3(4)
O19 Si9 C46 110.6(4)
O16 Si9 C46 110.2(5)
O13 Si9 C46 112.2(4)
O17 Si10 O18 110.3(3)
O17 Si10 O14 108.3(4)
O18 Si10 O14 107.3(3)
O17 Si10 C52 111.0(5)
O18 Si10 C52 109.0(4)
O14 Si10 C52 110.9(4)
O15 Si11 O23 108.7(4)
O15 Si11 O22 108.2(4)
O23 Si11 O22 109.1(4)
O15 Si11 C58 109.9(4)
O23 Si11 C58 110.6(4)
O22 Si11 C58 110.3(4)
O16 Si12 O17 109.3(4)
O16 Si12 O20 109.3(4)
O17 Si12 O20 108.4(4)
O16 Si12 C64 109.1(5)
O17 Si12 C64 109.8(5)
O20 Si12 C64 110.9(5)
O18 Si13 O21 109.6(3)
O18 Si13 O22 107.9(4)
O21 Si13 O22 110.7(4)
O18 Si13 C70 109.1(4)
O21 Si13 C70 110.4(4)
O22 Si13 C70 109.1(4)
O23 Si14 O19 106.9(4)
O23 Si14 O24 109.7(4)
O19 Si14 O24 108.9(4)
O23 Si14 C76 109.4(4)
O19 Si14 C76 110.5(4)
O24 Si14 C76 111.3(4)
O21 Si15 O20 109.0(4)
O21 Si15 O24 109.0(4)
O20 Si15 O24 109.9(4)
O21 Si15 C82 107.6(4)
O20 Si15 C82 108.9(5)
O24 Si15 C82 112.4(4)
O15 Si16 C90 107.7(5)
O15 Si16 C88 107.0(6)
C90 Si16 C88 112.6(7)
O15 Si16 C89 109.1(5)
C90 Si16 C89 111.6(7)
C88 Si16 C89 108.7(6)
Si1 O1 Ti1 153.7(5)
Si2 O2 Ti1 140.6(5)
Si8 O3 Si3 155.2(9)
Si1 O4 Si4 142.4(5)
Si2 O5 Si4 161.1(5)
Si2 O6 Si5 156.5(5)
Si6 O7 Si1 153.8(5)
Si4 O8 Si7 142.1(6)
Si7 O9 Si5 150.5(6)
Si5 O10 Si3 152.1(7)
Si3 O11 Si6 153.0(8)
Si7 O12 Si6 148.1(6)
Si9 O13 Ti1 146.7(5)
Si10 O14 Ti1 151.0(4)
Si11 O15 Si16 141.8(5)
Si12 O16 Si9 139.4(5)
Si10 O17 Si12 161.2(5)
Si13 O18 Si10 150.4(4)
Si14 O19 Si9 160.8(5)
Si15 O20 Si12 144.7(5)
Si15 O21 Si13 156.6(5)
Si11 O22 Si13 144.6(4)
Si14 O23 Si11 154.2(5)
Si15 O24 Si14 138.3(4)
C6 C1 C2 110.7(10)
C6 C1 Si1 112.2(8)
C2 C1 Si1 111.1(8)
C1 C2 C3 109.9(11)
C4 C3 C2 112.3(13)
C3 C4 C5 110.6(14)
C4 C5 C6 112.4(14)
C1 C6 C5 110.7(11)
C8 C7 C12 110.8(10)
C8 C7 Si2 113.3(8)
C12 C7 Si2 110.0(9)
C7 C8 C9 115.0(10)
C8 C9 C10 109.9(12)
C11 C10 C9 110.7(12)
C10 C11 C12 111.2(12)
C7 C12 C11 109.0(11)
C14 C13 C18 104.9(43)
C14 C13 Si3 116.0(15)
C18 C13 Si3 124.4(32)
C13 C14 C15 116.7(20)
C16 C15 C14 109.2(27)
C15 C16 C17 102.4(31)
C16 C17 C18 89.0(46)
C13 C18 C17 105.5(42)
C20 C19 C24 109.0(9)
C20 C19 Si4 114.9(8)
C24 C19 Si4 110.8(7)
C21 C20 C19 112.5(11)
C20 C21 C22 110.7(12)
C23 C22 C21 111.9(11)
C24 C23 C22 111.5(10)
C23 C24 C19 112.1(10)
C26 C25 C30 116.6(24)
C26 C25 Si5 117.7(13)
C30 C25 Si5 117.8(22)
C25 C26 C27 111.9(17)
C28 C27 C26 117.3(21)
C27 C28 C29 100.4(24)
C28 C29 C30 121.5(30)
C25 C30 C29 117.2(34)
C32 C31 C36 117.5(15)
C32A C31 C36 109.9(17)
C32 C31 Si6 112.1(12)
C32A C31 Si6 126.0(18)
C36 C31 Si6 112.0(9)
C31 C32 C33 114.7(18)
C34 C33 C32 104.3(19)
C35 C34 C33 119.4(20)
C33A C32A C31 115.6(31)
C32A C33A C34A 109.6(37)
C35 C34A C33A 114.8(37)
C34A C35 C36 124.8(26)
C34 C35 C36 110.0(15)
C35 C36 C31 111.0(12)
C42A C37 C38 120.9(21)
C38 C37 C42 110.4(17)
C42A C37 Si7 117.1(20)
C38 C37 Si7 116.1(11)
C42 C37 Si7 114.8(14)
C37 C38 C39 113.1(16)
C40A C39 C38 120.0(25)
C40 C39 C38 108.1(22)
C41 C40 C39 98.1(24)
C39 C40A C41 101.5(28)
C40 C41 C42 86.4(22)
C40A C41 C42A 95.5(23)
C37 C42 C41 101.4(18)
C37 C42A C41 100.5(24)
C47 C46 C51 109.4(9)
C47 C46 Si9 116.5(7)
C51 C46 Si9 112.0(7)
C48 C47 C46 110.7(10)
C49 C48 C47 113.4(11)
C48 C49 C50 110.4(10)
C51 C50 C49 111.0(10)
C50 C51 C46 110.8(10)
C57 C52 C53 108.5(9)
C57 C52 Si10 111.0(8)
C53 C52 Si10 110.0(7)
C54 C53 C52 111.6(10)
C55 C54 C53 112.4(13)
C54 C55 C56 115.6(14)
C57 C56 C55 106.0(13)
C52 C57 C56 111.3(11)
C59 C58 C63 110.7(9)
C59 C58 Si11 114.4(7)
C63 C58 Si11 111.3(7)
C58 C59 C60 111.3(9)
C61 C60 C59 109.8(10)
C62 C61 C60 111.3(10)
C61 C62 C63 113.2(10)
C62 C63 C58 109.3(9)
C69 C64 C65 112.5(10)
C69 C64 Si12 113.2(8)
C65 C64 Si12 109.9(8)
C64 C65 C66 110.6(11)
C67 C66 C65 109.2(12)
C66 C67 C68 111.8(13)
C69 C68 C67 110.5(13)
C64 C69 C68 114.3(11)
C75 C70 C71 108.2(8)
C75 C70 Si13 114.4(7)
C71 C70 Si13 112.4(7)
C72 C71 C70 112.4(9)
C73 C72 C71 112.7(10)
C72 C73 C74 110.9(9)
C75 C74 C73 111.0(9)
C70 C75 C74 113.1(9)
C81 C76 C77 108.2(9)
C81 C76 Si14 114.4(7)
C77 C76 Si14 115.0(8)
C76 C77 C78 110.1(10)
C79 C78 C77 108.2(12)
C80 C79 C78 113.3(11)
C79 C80 C81 113.1(11)
C80 C81 C76 111.0(10)
C87 C82 C83 110.6(10)
C87 C82 Si15 112.8(8)
C83 C82 Si15 110.1(7)
C84 C83 C82 110.4(10)
C85 C84 C83 115.8(14)
C84 C85 C86 109.6(14)
C87 C86 C85 112.0(11)
C82 C87 C86 112.8(11)
O26 Ti2 O37 110.9(6)
O26 Ti2 O38 109.2(5)
O37 Ti2 O38 107.2(5)
O26 Ti2 O25 108.4(5)
O37 Ti2 O25 111.2(6)
O38 Ti2 O25 109.8(5)
O28 Si17 O25 109.2(6)
O28 Si17 O31 108.6(6)
O25 Si17 O31 108.8(7)
O28 Si17 C91 109.3(6)
O25 Si17 C91 111.5(6)
O31 Si17 C91 109.4(7)
O30 Si18 O26 108.1(8)
O30 Si18 O29 110.2(7)
O26 Si18 O29 108.5(6)
O30 Si18 C97 114.5(9)
O26 Si18 C97 110.2(8)
O29 Si18 C97 105.2(7)
O27 Si19 O34 111.3(11)
O27 Si19 O35 108.8(9)
O34 Si19 O35 107.7(7)
O27 Si19 C103 109.4(11)
O34 Si19 C103 110.6(11)
O35 Si19 C103 109.2(11)
O32 Si20 O29 109.0(5)
O32 Si20 O28 108.7(5)
O29 Si20 O28 109.5(5)
O32 Si20 C109 112.4(5)
O29 Si20 C109 108.3(6)
O28 Si20 C109 108.8(6)
O34 Si21 O33 107.5(8)
O34 Si21 O30 112.4(9)
O33 Si21 O30 108.8(7)
O34 Si21 C115 107.9(10)
O33 Si21 C115 107.3(9)
O30 Si21 C115 112.7(10)
O35 Si22 O31 108.5(8)
O35 Si22 O36 109.9(6)
O31 Si22 O36 108.5(6)
O35 Si22 C121 109.8(8)
O31 Si22 C121 108.8(7)
O36 Si22 C121 111.2(8)
O33 Si23 O32 109.3(6)
O33 Si23 O36 107.9(6)
O32 Si23 O36 108.7(5)
O33 Si23 C127 109.0(6)
O32 Si23 C127 109.4(5)
O36 Si23 C127 112.4(7)
O27 Si24 C135 108.9(14)
O27 Si24 C133 105.2(11)
C135 Si24 C133 108.5(12)
O27 Si24 C134 113.9(13)
C135 Si24 C134 107.3(16)
C133 Si24 C134 112.8(15)
O37 Si25 O43 107.3(8)
O37 Si25 O40 107.0(6)
O43 Si25 O40 109.0(6)
O37 Si25 C136 110.5(8)
O43 Si25 C136 111.6(8)
O40 Si25 C136 111.2(8)
O42 Si26 O41 110.7(5)
O42 Si26 O38 108.0(5)
O41 Si26 O38 107.3(5)
O42 Si26 C142 110.2(6)
O41 Si26 C142 111.5(6)
O38 Si26 C142 108.9(6)
O39 Si27 O46 109.0(6)
O39 Si27 O47 109.2(6)
O46 Si27 O47 108.2(6)
O39 Si27 C148 107.5(9)
O46 Si27 C148 112.7(9)
O47 Si27 C148 110.1(9)
O41 Si28 O44 109.3(5)
O41 Si28 O40 109.3(6)
O44 Si28 O40 109.9(5)
O41 Si28 C154 108.9(6)
O44 Si28 C154 112.5(5)
O40 Si28 C154 106.9(6)
O45 Si29 O42 107.8(5)
O45 Si29 O46 110.6(5)
O42 Si29 O46 109.1(6)
O45 Si29 C160 111.6(5)
O42 Si29 C160 110.3(6)
O46 Si29 C160 107.4(6)
O47 Si30 O43 108.7(7)
O47 Si30 O48 109.8(5)
O43 Si30 O48 110.5(6)
O47 Si30 C166 107.5(7)
O43 Si30 C166 116.0(8)
O48 Si30 C166 104.2(7)
O45 Si31 O44 109.2(5)
O45 Si31 O48 108.2(5)
O44 Si31 O48 108.9(5)
O45 Si31 C172 110.2(6)
O44 Si31 C172 108.4(6)
O48 Si31 C172 111.9(5)
O39 Si32 C180 117.1(19)
O39 Si32 C178 115.2(15)
C180 Si32 C178 115.4(22)
O39 Si32 C179 110.2(20)
C180 Si32 C179 97.5(26)
C178 Si32 C179 97.5(23)
C180 Si33 O39 119.2(20)
C180 Si33 C18E 104.4(26)
O39 Si33 C18E 113.7(19)
C180 Si33 C18D 116.7(28)
O39 Si33 C18D 96.5(22)
C18E Si33 C18D 105.8(27)
Si17 O25 Ti2 145.9(7)
Si18 O26 Ti2 150.8(8)
Si19 O27 Si24 142.5(12)
Si17 O28 Si20 138.4(7)
Si20 O29 Si18 159.3(8)
Si18 O30 Si21 153.1(10)
Si22 O31 Si17 163.4(9)
Si20 O32 Si23 146.5(6)
Si23 O33 Si21 156.8(8)
Si21 O34 Si19 147.8(10)
Si22 O35 Si19 153.6(10)
Si23 O36 Si22 138.6(9)
Si25 O37 Ti2 159.9(7)
Si26 O38 Ti2 138.5(6)
Si27 O39 Si32 143.3(10)
Si27 O39 Si33 156.6(9)
Si28 O40 Si25 142.2(8)
Si28 O41 Si26 159.3(6)
Si26 O42 Si29 156.6(8)
Si30 O43 Si25 152.9(9)
Si31 O44 Si28 141.9(6)
Si31 O45 Si29 152.3(6)
Si27 O46 Si29 149.6(7)
Si30 O47 Si27 154.7(7)
Si31 O48 Si30 147.8(7)
C96 C91 C92 108.8(12)
C96 C91 Si17 115.3(10)
C92 C91 Si17 111.6(10)
C93 C92 C91 112.6(12)
C94 C93 C92 110.2(12)
C93 C94 C95 112.9(12)
C96 C95 C94 109.9(12)
C91 C96 C95 111.3(12)
C98 C97 C102 114.2(19)
C98 C97 Si18 118.4(15)
C102 C97 Si18 109.8(11)
C97 C98 C99 112.2(20)
C98 C99 C100 113.0(19)
C101 C100 C99 96.9(20)
C100 C101 C102 122.2(17)
C97 C102 C101 109.5(14)
C108 C103 C104 114.4(23)
C108 C103 Si19 113.2(18)
C104 C103 Si19 106.2(19)
C105 C104 C103 102.6(26)
C104 C105 C106 126.8(30)
C105 C106 C107 111.8(27)
C108 C107 C106 108.1(25)
C103 C108 C107 119.6(23)
C110 C109 C114 109.0(11)
C110 C109 Si20 112.6(9)
C114 C109 Si20 112.7(9)
C111 C110 C109 113.8(13)
C110 C111 C112 112.1(15)
C113 C112 C111 110.4(14)
C112 C113 C114 113.0(14)
C113 C114 C109 110.5(13)
C116 C115 C120 115.8(22)
C116 C115 Si21 113.7(18)
C120 C115 Si21 107.3(16)
C115 C116 C117 115.7(22)
C118 C117 C116 103.8(23)
C119 C118 C117 118.9(28)
C118 C119 C120 113.4(28)
C119 C120 C115 104.1(22)
C122 C121 C126 114.3(18)
C122 C121 Si22 113.2(14)
C126 C121 Si22 114.9(11)
C121 C122 C123 111.6(19)
C122 C123 C124 116.1(19)
C125 C124 C123 109.5(19)
C126 C125 C124 108.1(16)
C121 C126 C125 114.9(14)
C132 C127 C128 109.3(11)
C132 C127 Si23 110.1(9)
C128 C127 Si23 112.7(10)
C129 C128 C127 112.3(12)
C130 C129 C128 110.8(12)
C129 C130 C131 109.8(11)
C130 C131 C132 108.2(11)
C127 C132 C131 113.7(11)
C141 C136 C137 108.6(14)
C141 C136 Si25 111.8(12)
C137 C136 Si25 114.9(11)
C138 C137 C136 114.9(14)
C137 C138 C139 112.5(15)
C138 C139 C140 111.1(13)
C141 C140 C139 110.5(13)
C140 C141 C136 114.4(15)
C147 C142 C143 110.5(12)
C147 C142 Si26 114.6(11)
C143 C142 Si26 109.0(10)
C144 C143 C142 111.2(13)
C145 C144 C143 111.1(14)
C144 C145 C146 111.3(15)
C147 C146 C145 110.8(16)
C146 C147 C142 115.7(16)
C149 C148 C153 112.9(19)
C149 C148 Si27 125.8(19)
C153 C148 Si27 109.6(15)
C148 C149 C150 120.5(20)
C149 C150 C151 110.4(17)
C152 C151 C150 117.7(25)
C151 C152 C153 114.7(31)
C148 C153 C152 112.3(22)
C159 C154 C155 112.5(11)
C159 C154 Si28 111.1(10)
C155 C154 Si28 110.7(9)
C154 C155 C156 109.2(10)
C157 C156 C155 111.7(10)
C156 C157 C158 110.0(11)
C157 C158 C159 112.0(12)
C154 C159 C158 110.9(12)
C161 C160 C165 111.4(11)
C161 C160 Si29 112.6(9)
C165 C160 Si29 111.4(9)
C160 C161 C162 115.8(12)
C161 C162 C163 108.8(12)
C164 C163 C162 113.2(13)
C163 C164 C165 111.3(15)
C164 C165 C160 111.5(12)
C171 C166 C167 110.9(17)
C171 C166 Si30 114.8(15)
C167 C166 Si30 107.5(15)
C166 C167 C168 105.7(19)
C169 C168 C167 111.6(19)
C168 C169 C170 105.5(19)
C169 C170 C171 112.4(17)
C166 C171 C170 112.5(18)
C173 C172 C17C 104.9(15)
C173 C172 C177 100.2(15)
C173 C172 Si31 116.1(11)
C17C C172 Si31 108.9(11)
C177 C172 Si31 114.4(13)
C172 C173 C174 114.0(16)
C175 C174 C173 109.5(21)
C17A C174 C173 103.7(20)
C176 C175 C174 117.0(29)
C175 C176 C177 95.1(28)
C176 C177 C172 112.4(24)
C17B C17A C174 116.5(29)
C17A C17B C17C 110.8(26)
C172 C17C C17B 111.2(18)
C182 C181 C186 120.0
C182 C181 C187 120.0
C186 C181 C187 120.0
C183 C182 C181 120.0
C182 C183 C184 120.0
C185 C184 C183 120.0
C184 C185 C186 120.0
C185 C186 C181 120.0
C193 C188 C189 120.0
C193 C188 C194 120.0
C189 C188 C194 120.0
C188 C189 C190 120.0
C189 C190 C191 120.0
C192 C191 C190 120.0
C193 C192 C191 120.0
C192 C193 C188 120.0

loop_
_geom_bond_atom_site_label_1
_geom_bond_atom_site_label_2
_geom_bond_distance
Ti1 O1 1.786(6)
Ti1 O14 1.787(6)
Ti1 O2 1.788(7)
Ti1 O13 1.796(8)
Si1 O7 1.620(8)
Si1 O4 1.614(8)
Si1 O1 1.661(7)
Si1 C1 1.870(10)
Si2 O6 1.606(9)
Si2 O5 1.611(7)
Si2 O2 1.624(8)
Si2 C7 1.846(11)
Si3 O10 1.601(11)
Si3 O11 1.600(11)
Si3 O3 1.619(12)
Si3 C13 1.89(2)
Si4 O8 1.611(9)
Si4 O4 1.629(8)
Si4 O5 1.629(7)
Si4 C19 1.833(11)
Si5 O10 1.588(11)
Si5 O6 1.612(9)
Si5 O9 1.640(9)
Si5 C25 1.83(2)
Si6 O7 1.613(8)
Si6 O12 1.622(10)
Si6 O11 1.641(11)
Si6 C31 1.822(13)
Si7 O9 1.613(9)
Si7 O12 1.617(10)
Si7 O8 1.640(10)
Si7 C37 1.866(15)
Si8 O3 1.540(12)
Si8 C43 1.76(3)
Si8 C45 1.86(2)
Si8 C44 1.92(3)
Si9 O19 1.626(6)
Si9 O16 1.634(8)
Si9 O13 1.631(8)
Si9 C46 1.840(10)
Si10 O17 1.613(8)
Si10 O18 1.628(6)
Si10 O14 1.630(7)
Si10 C52 1.833(10)
Si11 O15 1.613(7)
Si11 O23 1.624(7)
Si11 O22 1.626(7)
Si11 C58 1.863(10)
Si12 O16 1.613(8)
Si12 O17 1.620(8)
Si12 O20 1.631(7)
Si12 C64 1.852(11)
Si13 O18 1.621(6)
Si13 O21 1.626(7)
Si13 O22 1.638(7)
Si13 C70 1.829(9)
Si14 O23 1.612(7)
Si14 O19 1.622(7)
Si14 O24 1.640(8)
Si14 C76 1.856(10)
Si15 O21 1.617(7)
Si15 O20 1.625(7)
Si15 O24 1.627(7)
Si15 C82 1.862(10)
Si16 O15 1.654(8)
Si16 C90 1.831(12)
Si16 C88 1.832(14)
Si16 C89 1.843(12)
C1 C6 1.51(2)
C1 C2 1.53(2)
C2 C3 1.54(2)
C3 C4 1.45(2)
C4 C5 1.48(2)
C5 C6 1.57(2)
C7 C8 1.49(2)
C7 C12 1.56(2)
C8 C9 1.53(2)
C9 C10 1.52(2)
C10 C11 1.48(2)
C11 C12 1.59(2)
C13 C14 1.49(2)
C13 C18 1.50(5)
C14 C15 1.51(3)
C15 C16 1.43(3)
C16 C17 1.56(4)
C17 C18 1.63(5)
C19 C20 1.53(2)
C19 C24 1.606(15)
C20 C21 1.51(2)
C21 C22 1.55(2)
C22 C23 1.52(2)
C23 C24 1.48(2)
C25 C26 1.44(2)
C25 C30 1.45(4)
C26 C27 1.52(2)
C27 C28 1.46(3)
C28 C29 1.47(3)
C29 C30 1.58(4)
C31 C32 1.42(3)
C31 C32A 1.56(4)
C31 C36 1.57(2)
C32 C33 1.58(3)
C33 C34 1.55(3)
C34 C35 1.48(3)
C32A C33A 1.52(6)
C33A C34A 1.52(6)
C34A C35 1.33(5)
C35 C36 1.56(2)
C37 C42A 1.34(4)
C37 C38 1.41(2)
C37 C42 1.48(3)
C38 C39 1.58(3)
C39 C40A 1.36(4)
C39 C40 1.50(3)
C40 C41 1.45(3)
C40A C41 1.52(4)
C41 C42 1.75(3)
C41 C42A 1.89(5)
C46 C47 1.549(15)
C46 C51 1.55(2)
C47 C48 1.54(2)
C48 C49 1.49(2)
C49 C50 1.56(2)
C50 C51 1.54(2)
C52 C57 1.53(2)
C52 C53 1.609(14)
C53 C54 1.55(2)
C54 C55 1.45(2)
C55 C56 1.59(2)
C56 C57 1.56(2)
C58 C59 1.513(14)
C58 C63 1.576(15)
C59 C60 1.56(2)
C60 C61 1.51(2)
C61 C62 1.49(2)
C62 C63 1.52(2)
C64 C69 1.52(2)
C64 C65 1.54(2)
C65 C66 1.57(2)
C66 C67 1.52(2)
C67 C68 1.56(2)
C68 C69 1.54(2)
C70 C75 1.502(14)
C70 C71 1.571(13)
C71 C72 1.494(15)
C72 C73 1.49(2)
C73 C74 1.53(2)
C74 C75 1.530(14)
C76 C81 1.52(2)
C76 C77 1.54(2)
C77 C78 1.57(2)
C78 C79 1.51(2)
C79 C80 1.45(2)
C80 C81 1.51(2)
C82 C87 1.51(2)
C82 C83 1.54(2)
C83 C84 1.52(2)
C84 C85 1.41(2)
C85 C86 1.55(2)
C86 C87 1.55(2)
Ti2 O26 1.796(13)
Ti2 O37 1.795(13)
Ti2 O38 1.801(10)
Ti2 O25 1.828(11)
Si17 O28 1.610(10)
Si17 O25 1.616(11)
Si17 O31 1.617(13)
Si17 C91 1.886(14)
Si18 O30 1.55(2)
Si18 O26 1.624(12)
Si18 O29 1.626(10)
Si18 C97 1.89(2)
Si19 O27 1.57(2)
Si19 O34 1.64(2)
Si19 O35 1.650(13)
Si19 C103 1.81(3)
Si20 O32 1.619(10)
Si20 O29 1.626(10)
Si20 O28 1.642(9)
Si20 C109 1.845(14)
Si21 O34 1.583(15)
Si21 O33 1.631(13)
Si21 O30 1.65(2)
Si21 C115 1.90(2)
Si22 O35 1.603(14)
Si22 O31 1.608(14)
Si22 O36 1.637(11)
Si22 C121 1.86(2)
Si23 O33 1.615(12)
Si23 O32 1.621(10)
Si23 O36 1.635(10)
Si23 C127 1.83(2)
Si24 O27 1.71(2)
Si24 C135 1.86(3)
Si24 C133 1.89(2)
Si24 C134 1.98(3)
Si25 O37 1.594(13)
Si25 O43 1.622(13)
Si25 O40 1.637(11)
Si25 C136 1.81(2)
Si26 O42 1.617(10)
Si26 O41 1.639(10)
Si26 O38 1.642(10)
Si26 C142 1.856(15)
Si27 O39 1.579(12)
Si27 O46 1.607(10)
Si27 O47 1.617(10)
Si27 C148 1.83(2)
Si28 O41 1.587(10)
Si28 O44 1.627(9)
Si28 O40 1.625(10)
Si28 C154 1.883(13)
Si29 O45 1.617(10)
Si29 O42 1.614(10)
Si29 O46 1.626(10)
Si29 C160 1.832(12)
Si30 O47 1.558(11)
Si30 O43 1.610(13)
Si30 O48 1.628(10)
Si30 C166 1.96(2)
Si31 O45 1.613(10)
Si31 O44 1.619(8)
Si31 O48 1.631(8)
Si31 C172 1.838(14)
Si32 O39 1.63(2)
Si32 C180 1.67(5)
Si32 C178 1.83(4)
Si32 C179 1.90(5)
Si33 C180 1.58(5)
Si33 O39 1.69(2)
Si33 C18E 1.89(5)
Si33 C18D 1.95(6)
C91 C96 1.51(2)
C91 C92 1.52(2)
C92 C93 1.50(2)
C93 C94 1.47(2)
C94 C95 1.55(2)
C95 C96 1.52(2)
C97 C98 1.32(3)
C97 C102 1.56(2)
C98 C99 1.51(3)
C99 C100 1.60(3)
C100 C101 1.38(3)
C101 C102 1.61(2)
C103 C108 1.47(3)
C103 C104 1.58(3)
C104 C105 1.48(3)
C105 C106 1.57(3)
C106 C107 1.60(3)
C107 C108 1.56(3)
C109 C110 1.52(2)
C109 C114 1.56(2)
C110 C111 1.47(2)
C111 C112 1.51(2)
C112 C113 1.45(2)
C113 C114 1.50(2)
C115 C116 1.42(3)
C115 C120 1.66(3)
C116 C117 1.58(3)
C117 C118 1.56(3)
C118 C119 1.46(4)
C119 C120 1.58(3)
C121 C122 1.49(2)
C121 C126 1.53(2)
C122 C123 1.49(3)
C123 C124 1.60(3)
C124 C125 1.59(3)
C125 C126 1.55(2)
C127 C132 1.52(2)
C127 C128 1.56(2)
C128 C129 1.52(2)
C129 C130 1.51(2)
C130 C131 1.56(2)
C131 C132 1.58(2)
C136 C141 1.54(2)
C136 C137 1.57(2)
C137 C138 1.48(2)
C138 C139 1.53(2)
C139 C140 1.58(2)
C140 C141 1.49(2)
C142 C147 1.46(2)
C142 C143 1.59(2)
C143 C144 1.51(2)
C144 C145 1.51(2)
C145 C146 1.55(2)
C146 C147 1.46(2)
C148 C149 1.34(3)
C148 C153 1.55(3)
C149 C150 1.50(2)
C150 C151 1.53(3)
C151 C152 1.36(4)
C152 C153 1.62(4)
C154 C159 1.46(2)
C154 C155 1.54(2)
C155 C156 1.56(2)
C156 C157 1.48(2)
C157 C158 1.51(2)
C158 C159 1.56(2)
C160 C161 1.48(2)
C160 C165 1.53(2)
C161 C162 1.52(2)
C162 C163 1.53(2)
C163 C164 1.50(2)
C164 C165 1.52(2)
C166 C171 1.40(3)
C166 C167 1.51(3)
C167 C168 1.56(3)
C168 C169 1.43(3)
C169 C170 1.47(3)
C170 C171 1.58(2)
C172 C173 1.49(2)
C172 C17C 1.51(2)
C172 C177 1.64(3)
C173 C174 1.54(2)
C174 C175 1.47(3)
C174 C17A 1.51(3)
C175 C176 1.39(4)
C176 C177 1.57(4)
C17A C17B 1.39(3)
C17B C17C 1.56(3)
C181 C182 1.39
C181 C186 1.39
C181 C187 1.50
C182 C183 1.39
C183 C184 1.39
C184 C185 1.39
C185 C186 1.39
C188 C193 1.39
C188 C189 1.39
C188 C194 1.50
C189 C190 1.39
C190 C191 1.39
C191 C192 1.39
C192 C193 1.39
